data_7015038
loop_
_publ_author_name
'Shimazaki, Yuichi'
'Arai, Natsumi'
'Dunn, Tim J.'
'Yajima, Tatsuo'
'Tani, Fumito'
'Ramogida, Caterina F.'
'Storr, Tim'

_publ_section_title
;
 Influence of the chelate effect on the electronic structure of
 one-electron oxidized group 10 metal(ii)-(disalicylidene)diamine
 complexes
;
_journal_issue 11
_journal_name_full 'Dalton Transactions'
_journal_page_first 2469
_journal_paper_doi 10.1039/c0dt01574a
_journal_volume 40
_journal_year 2011
_chemical_formula_moiety 'C40 H52 F6 N2 O2 Pt Sb '
_chemical_formula_sum 'C40 H52 F6 N2 O2 Pt Sb'
_chemical_formula_weight 1023.68
_space_group_IT_number 14
_symmetry_cell_setting monoclinic
_symmetry_Int_Tables_number 14
_symmetry_space_group_name_Hall '-P 2ybc'
_symmetry_space_group_name_H-M 'P 1 21/c 1'
_audit_creation_date 2009-11-11
_audit_creation_method 'by CrystalStructure 3.8'
_cell_angle_alpha 90.0000
_cell_angle_beta 98.5939(9)
_cell_angle_gamma 90.0000
_cell_formula_units_Z 8
_cell_length_a 16.7129(5)
_cell_length_b 16.7862(5)
_cell_length_c 29.5078(8)
_cell_measurement_reflns_used 97919
_cell_measurement_temperature 128.1
_cell_measurement_theta_max 27.5
_cell_measurement_theta_min 3.0
_cell_volume 8185.4(4)
_computing_cell_refinement PROCESS-AUTO
_computing_data_collection PROCESS-AUTO
_computing_data_reduction CrystalStructure
_computing_publication_material 'CrystalStructure 3.8'
_computing_structure_refinement SHELXL
_computing_structure_solution SIR2004
_diffrn_ambient_temperature 133(2)
_diffrn_detector_area_resol_mean 10.00
_diffrn_measured_fraction_theta_full 0.996
_diffrn_measured_fraction_theta_max 0.996
_diffrn_measurement_device_type 'Rigaku RAXIS-RAPID'
_diffrn_measurement_method \w
_diffrn_radiation_type 'Mo K\a'
_diffrn_radiation_wavelength 0.71075
_diffrn_reflns_av_R_equivalents 0.100
_diffrn_reflns_limit_h_max 21
_diffrn_reflns_limit_h_min -21
_diffrn_reflns_limit_k_max 21
_diffrn_reflns_limit_k_min -21
_diffrn_reflns_limit_l_max 38
_diffrn_reflns_limit_l_min -37
_diffrn_reflns_number 118773
_diffrn_reflns_theta_full 27.48
_diffrn_reflns_theta_max 27.48
_exptl_absorpt_coefficient_mu 4.122
_exptl_absorpt_correction_T_max 0.884
_exptl_absorpt_correction_T_min 0.476
_exptl_absorpt_correction_type multi-scan
_exptl_absorpt_process_details
;
Higashi, T. (1995). Program for Absorption Correction.
Rigaku Corporation, Tokyo, Japan.
;
_exptl_crystal_colour green
_exptl_crystal_density_diffrn 1.655
_exptl_crystal_density_method 'not measured'
_exptl_crystal_description prism
_exptl_crystal_F_000 4008.00
_exptl_crystal_size_max 0.19
_exptl_crystal_size_mid 0.18
_exptl_crystal_size_min 0.03
_refine_diff_density_max 4.91
_refine_diff_density_min -4.97
_refine_ls_extinction_method none
_refine_ls_goodness_of_fit_ref 1.049
_refine_ls_hydrogen_treatment refall
_refine_ls_number_parameters 965
_refine_ls_number_reflns 18708
_refine_ls_R_factor_gt 0.0487
_refine_ls_shift/su_max 0.0020
_refine_ls_structure_factor_coef Fsqd
_refine_ls_weighting_details 'w = 1/[\s^2^(Fo^2^)+(0.0556P)^2^+43.8339P] where P=(Fo^2^+2Fc^2^)/3'
_refine_ls_weighting_scheme calc
_refine_ls_wR_factor_ref 0.1315
_reflns_number_gt 16162
_reflns_number_total 18708
_reflns_threshold_expression F^2^>2.0\s(F^2^)
_cod_data_source_file C0DT01574A.TXT
_cod_data_source_block '_5'
_cod_original_cell_volume 8185.3(4)
_cod_original_formula_sum 'C40 H52 F6 N2 O2 Pt Sb '
_cod_database_code 7015038

loop_
_symmetry_equiv_pos_site_id
_symmetry_equiv_pos_as_xyz
1 +X,+Y,+Z
2 -X,1/2+Y,1/2-Z
3 -X,-Y,-Z
4 +X,1/2-Y,1/2+Z

loop_
_atom_site_label
_atom_site_type_symbol
_atom_site_fract_x
_atom_site_fract_y
_atom_site_fract_z
_atom_site_U_iso_or_equiv
_atom_site_adp_type
_atom_site_occupancy
_atom_site_symmetry_multiplicity
_atom_site_calc_flag
_atom_site_refinement_flags
_atom_site_disorder_assembly
_atom_site_disorder_group
Pt(1) Pt 0.174086(12) 0.178854(11) 0.106534(7) 0.01987(6) Uani 1.00 1 d . . .
Pt(2) Pt 0.247516(12) 0.072787(12) 0.318766(7) 0.02143(6) Uani 1.00 1 d . . .
Sb(1) Sb -0.02820(3) -0.13580(3) 0.149177(17) 0.04019(12) Uani 1.00 1 d . . .
Sb(2) Sb 0.23081(4) -0.12045(3) 0.00636(2) 0.05456(14) Uani 1.00 1 d . . .
F(1) F -0.0092(5) -0.1406(3) 0.09007(19) 0.107(2) Uani 1.00 1 d . . .
F(2) F 0.0800(3) -0.1617(3) 0.1701(2) 0.108(2) Uani 1.00 1 d . . .
F(3) F -0.0403(6) -0.1340(4) 0.2111(2) 0.150(4) Uani 1.00 1 d . . .
F(4) F -0.1348(3) -0.1110(4) 0.1353(3) 0.131(3) Uani 1.00 1 d . . .
F(5) F 0.0022(2) -0.0282(2) 0.15282(18) 0.0592(12) Uani 1.00 1 d . . .
F(6) F -0.0573(3) -0.2434(2) 0.14609(17) 0.0640(13) Uani 1.00 1 d . . .
F(7) F 0.2591(3) -0.0222(3) 0.0343(2) 0.0799(17) Uani 1.00 1 d . . .
F(8) F 0.1537(4) -0.1364(5) 0.0435(2) 0.128(3) Uani 1.00 1 d . . .
F(9) F 0.2030(5) -0.2173(3) -0.0217(2) 0.102(2) Uani 1.00 1 d . . .
F(10) F 0.3015(10) -0.1060(5) -0.0322(5) 0.307(11) Uani 1.00 1 d . . .
F(11) F 0.3006(6) -0.1698(4) 0.0509(4) 0.199(6) Uani 1.00 1 d . . .
F(12) F 0.1475(9) -0.0712(6) -0.0330(3) 0.216(6) Uani 1.00 1 d . . .
O(1) O 0.2661(2) 0.1380(2) 0.15082(13) 0.0222(7) Uani 1.00 1 d . . .
O(3) O 0.2196(2) 0.2830(2) 0.12997(13) 0.0237(8) Uani 1.00 1 d . . .
O(4) O 0.3392(2) 0.1156(2) 0.36251(13) 0.0262(8) Uani 1.00 1 d . . .
O(5) O 0.2915(2) -0.0304(2) 0.34392(13) 0.0248(8) Uani 1.00 1 d . . .
N(1) N 0.1329(3) 0.0698(2) 0.09392(18) 0.0291(11) Uani 1.00 1 d . . .
N(2) N 0.1679(3) 0.0184(3) 0.27229(17) 0.0291(10) Uani 1.00 1 d . . .
N(3) N 0.0960(3) 0.2321(2) 0.05917(19) 0.0346(12) Uani 1.00 1 d . . .
N(4) N 0.2067(3) 0.1816(2) 0.30390(18) 0.0295(10) Uani 1.00 1 d . . .
C(1) C 0.2880(3) 0.0645(3) 0.16106(18) 0.0203(10) Uani 1.00 1 d . . .
C(2) C 0.3639(3) 0.0500(3) 0.19001(18) 0.0209(10) Uani 1.00 1 d . . .
C(3) C 0.3823(3) -0.0275(3) 0.20199(18) 0.0215(10) Uani 1.00 1 d . . .
C(4) C 0.3327(3) -0.0943(3) 0.18748(18) 0.0211(10) Uani 1.00 1 d . . .
C(5) C 0.2616(3) -0.0794(3) 0.15915(19) 0.0239(11) Uani 1.00 1 d . . .
C(6) C 0.2385(3) -0.0013(3) 0.14538(18) 0.0222(10) Uani 1.00 1 d . . .
C(7) C 0.1652(3) 0.0063(3) 0.1137(2) 0.0284(12) Uani 1.00 1 d . . .
C(8) C 0.0559(5) 0.0572(4) 0.0616(3) 0.057(2) Uani 1.00 1 d . . .
C(9) C 0.0569(6) 0.1016(4) 0.0193(2) 0.062(2) Uani 1.00 1 d . . .
C(10) C 0.0379(5) 0.1887(3) 0.0237(2) 0.055(2) Uani 1.00 1 d . . .
C(11) C 0.0919(4) 0.3095(3) 0.0539(2) 0.0336(14) Uani 1.00 1 d . . .
C(12) C 0.1350(3) 0.3708(3) 0.08029(19) 0.0243(11) Uani 1.00 1 d . . .
C(13) C 0.1966(3) 0.3552(3) 0.11821(18) 0.0206(10) Uani 1.00 1 d . . .
C(14) C 0.2334(3) 0.4217(3) 0.14378(18) 0.0200(10) Uani 1.00 1 d . . .
C(15) C 0.2095(3) 0.4964(3) 0.12924(19) 0.0245(11) Uani 1.00 1 d . . .
C(16) C 0.1501(3) 0.5137(3) 0.0910(2) 0.0240(11) Uani 1.00 1 d . . .
C(17) C 0.1138(3) 0.4496(3) 0.0674(2) 0.0234(11) Uani 1.00 1 d . . .
C(18) C 0.4230(3) 0.1189(3) 0.20494(19) 0.0236(11) Uani 1.00 1 d . . .
C(19) C 0.4456(3) 0.1606(3) 0.1618(2) 0.0253(11) Uani 1.00 1 d . . .
C(20) C 0.3844(3) 0.1778(3) 0.2352(2) 0.0263(11) Uani 1.00 1 d . . .
C(21) C 0.5020(3) 0.0879(3) 0.2331(2) 0.0308(12) Uani 1.00 1 d . . .
C(22) C 0.3631(3) -0.1782(3) 0.20209(19) 0.0230(11) Uani 1.00 1 d . . .
C(23) C 0.3819(3) -0.1831(3) 0.25463(19) 0.0275(12) Uani 1.00 1 d . . .
C(24) C 0.4405(4) -0.1944(3) 0.1811(2) 0.0322(13) Uani 1.00 1 d . . .
C(25) C 0.3000(4) -0.2419(3) 0.1850(2) 0.0360(14) Uani 1.00 1 d . . .
C(26) C 0.2979(3) 0.4086(3) 0.18617(19) 0.0234(11) Uani 1.00 1 d . . .
C(27) C 0.3711(3) 0.3660(3) 0.1722(2) 0.0314(12) Uani 1.00 1 d . . .
C(28) C 0.2608(3) 0.3605(3) 0.2223(2) 0.0290(12) Uani 1.00 1 d . . .
C(29) C 0.3284(4) 0.4876(3) 0.2087(2) 0.0389(15) Uani 1.00 1 d . . .
C(30) C 0.1319(4) 0.6001(3) 0.0775(2) 0.0358(14) Uani 1.00 1 d . . .
C(31) C 0.2094(5) 0.6365(5) 0.0639(3) 0.072(2) Uani 1.00 1 d . . .
C(32) C 0.0628(6) 0.6085(4) 0.0392(3) 0.078(3) Uani 1.00 1 d . . .
C(33) C 0.1114(6) 0.6487(4) 0.1189(3) 0.070(2) Uani 1.00 1 d . . .
C(34) C 0.2636(3) -0.1027(3) 0.33620(19) 0.0250(11) Uani 1.00 1 d . . .
C(35) C 0.2995(3) -0.1680(3) 0.3635(2) 0.0252(11) Uani 1.00 1 d . . .
C(36) C 0.2676(3) -0.2427(3) 0.3532(2) 0.0308(12) Uani 1.00 1 d . . .
C(37) C 0.2037(3) -0.2596(3) 0.3180(2) 0.0326(13) Uani 1.00 1 d . . .
C(38) C 0.1696(3) -0.1973(3) 0.2917(2) 0.0311(12) Uani 1.00 1 d . . .
C(39) C 0.1976(3) -0.1184(3) 0.3006(2) 0.0265(11) Uani 1.00 1 d . . .
C(40) C 0.1581(3) -0.0588(3) 0.2712(2) 0.0291(12) Uani 1.00 1 d . . .
C(41) C 0.1159(4) 0.0605(4) 0.2344(2) 0.0376(14) Uani 1.00 1 d . . .
C(42) C 0.1340(4) 0.1464(4) 0.2288(2) 0.0400(15) Uani 1.00 1 d . . .
C(43) C 0.1304(4) 0.1924(4) 0.2717(2) 0.0374(14) Uani 1.00 1 d . . .
C(44) C 0.2393(3) 0.2460(3) 0.3231(2) 0.0316(13) Uani 1.00 1 d . . .
C(45) C 0.3113(3) 0.2548(3) 0.3544(2) 0.0262(11) Uani 1.00 1 d . . .
C(46) C 0.3611(3) 0.1891(3) 0.37168(19) 0.0236(11) Uani 1.00 1 d . . .
C(47) C 0.4375(3) 0.2053(3) 0.40025(18) 0.0246(11) Uani 1.00 1 d . . .
C(48) C 0.4538(3) 0.2834(3) 0.41235(19) 0.0278(11) Uani 1.00 1 d . . .
C(49) C 0.4035(4) 0.3491(3) 0.3975(2) 0.0316(12) Uani 1.00 1 d . . .
C(50) C 0.3337(4) 0.3334(3) 0.3683(2) 0.0325(13) Uani 1.00 1 d . . .
C(51) C 0.3703(3) -0.1548(3) 0.4020(2) 0.0275(11) Uani 1.00 1 d . . .
C(52) C 0.4419(3) -0.1164(3) 0.3825(2) 0.0309(12) Uani 1.00 1 d . . .
C(53) C 0.4028(4) -0.2336(3) 0.4245(2) 0.0343(13) Uani 1.00 1 d . . .
C(54) C 0.3427(4) -0.1022(3) 0.4392(2) 0.0321(13) Uani 1.00 1 d . . .
C(55) C 0.1750(4) -0.3461(4) 0.3090(2) 0.0433(16) Uani 1.00 1 d . . .
C(56) C 0.1066(6) -0.3534(5) 0.2698(4) 0.085(3) Uani 1.00 1 d . . .
C(57) C 0.2475(5) -0.3943(4) 0.2964(3) 0.063(2) Uani 1.00 1 d . . .
C(58) C 0.1505(8) -0.3814(5) 0.3530(3) 0.093(4) Uani 1.00 1 d . . .
C(59) C 0.4971(3) 0.1378(3) 0.41580(19) 0.0257(11) Uani 1.00 1 d . . .
C(60) C 0.5176(3) 0.0912(3) 0.3737(2) 0.0299(12) Uani 1.00 1 d . . .
C(61) C 0.4599(4) 0.0821(3) 0.4482(2) 0.0325(13) Uani 1.00 1 d . . .
C(62) C 0.5774(3) 0.1702(3) 0.4412(2) 0.0344(13) Uani 1.00 1 d . . .
C(63) C 0.4273(4) 0.4334(3) 0.4155(2) 0.0350(13) Uani 1.00 1 d . . .
C(64) C 0.5158(4) 0.4526(4) 0.4106(2) 0.0442(16) Uani 1.00 1 d . . .
C(65) C 0.4163(5) 0.4360(4) 0.4660(2) 0.056(2) Uani 1.00 1 d . . .
C(66) C 0.3729(5) 0.4970(4) 0.3895(3) 0.055(2) Uani 1.00 1 d . . .
C(67) C 0.3189(5) 0.4286(5) 0.0307(3) 0.072(2) Uani 1.00 1 d . . .
C(68) C 0.2897(4) 0.3486(5) 0.0116(2) 0.062(2) Uani 1.00 1 d . . .
C(69) C 0.3154(6) 0.2779(6) 0.0343(3) 0.080(2) Uani 1.00 1 d . . .
C(70) C 0.2821(9) 0.2024(7) 0.0187(4) 0.129(5) Uani 1.00 1 d . . .
C(71) C 0.2358(8) 0.2050(9) -0.0232(4) 0.115(3) Uani 1.00 1 d . . .
C(72) C 0.2081(7) 0.2731(8) -0.0470(3) 0.108(3) Uani 1.00 1 d . . .
C(73) C 0.2360(6) 0.3472(7) -0.0295(3) 0.089(2) Uani 1.00 1 d . . .
C(74) C -0.0383(10) 0.9899(13) 0.3047(6) 0.201(8) Uani 1.00 1 d . . .
C(75) C 0.0111(9) 0.9412(11) 0.3413(5) 0.150(6) Uani 0.50 1 d P . .
C(75a) C 0.0505(10) 0.8945(13) 0.3716(6) 0.208(9) Uani 0.50 1 d P . .
C(76) C -0.0087(8) 0.8598(9) 0.3386(4) 0.172(6) Uani 1.00 1 d . . .
C(77) C 0.0340(12) 0.8119(12) 0.3735(6) 0.159(7) Uani 0.50 1 d P . .
C(77a) C -0.0501(16) 0.9059(15) 0.3067(8) 0.224(11) Uani 0.50 1 d P . .
C(78) C 0.0960(9) 0.8450(12) 0.4061(5) 0.193(7) Uani 1.00 1 d . . .
C(79) C 0.1150(10) 0.9271(15) 0.4082(7) 0.177(7) Uani 0.50 1 d P . .
C(79a) C 0.0214(14) 1.0163(17) 0.3404(8) 0.201(9) Uani 0.50 1 d P . .
C(80) C 0.0707(8) 0.9768(11) 0.3746(5) 0.189(6) Uani 1.00 1 d . . .
H(1) H 0.4319 -0.0374 0.2215 0.026 Uiso 1.00 1 c R . .
H(2) H 0.2271 -0.1227 0.1486 0.029 Uiso 1.00 1 c R . .
H(3) H 0.1364 -0.0418 0.1061 0.034 Uiso 1.00 1 c R . .
H(4) H 0.0490 -0.0003 0.0545 0.069 Uiso 1.00 1 c R . .
H(5) H 0.0094 0.0748 0.0763 0.069 Uiso 1.00 1 c R . .
H(6) H 0.0169 0.0779 -0.0051 0.074 Uiso 1.00 1 c R . .
H(7) H 0.1110 0.0963 0.0098 0.074 Uiso 1.00 1 c R . .
H(8) H 0.0382 0.2148 -0.0064 0.066 Uiso 1.00 1 c R . .
H(9) H -0.0173 0.1938 0.0317 0.066 Uiso 1.00 1 c R . .
H(10) H 0.0544 0.3274 0.0285 0.040 Uiso 1.00 1 c R . .
H(11) H 0.2347 0.5402 0.1461 0.029 Uiso 1.00 1 c R . .
H(12) H 0.0733 0.4586 0.0417 0.028 Uiso 1.00 1 c R . .
H(13) H 0.4937 0.1353 0.1529 0.030 Uiso 1.00 1 c R . .
H(14) H 0.4568 0.2170 0.1685 0.030 Uiso 1.00 1 c R . .
H(15) H 0.4004 0.1560 0.1366 0.030 Uiso 1.00 1 c R . .
H(16) H 0.3544 0.2185 0.2158 0.032 Uiso 1.00 1 c R . .
H(17) H 0.4269 0.2032 0.2569 0.032 Uiso 1.00 1 c R . .
H(18) H 0.3473 0.1491 0.2521 0.032 Uiso 1.00 1 c R . .
H(19) H 0.4965 0.0872 0.2657 0.037 Uiso 1.00 1 c R . .
H(20) H 0.5469 0.1230 0.2284 0.037 Uiso 1.00 1 c R . .
H(21) H 0.5129 0.0338 0.2231 0.037 Uiso 1.00 1 c R . .
H(22) H 0.4386 -0.1685 0.2646 0.033 Uiso 1.00 1 c R . .
H(23) H 0.3726 -0.2376 0.2645 0.033 Uiso 1.00 1 c R . .
H(24) H 0.3466 -0.1463 0.2682 0.033 Uiso 1.00 1 c R . .
H(25) H 0.4261 -0.2192 0.1510 0.039 Uiso 1.00 1 c R . .
H(26) H 0.4759 -0.2302 0.2013 0.039 Uiso 1.00 1 c R . .
H(27) H 0.4687 -0.1440 0.1779 0.039 Uiso 1.00 1 c R . .
H(28) H 0.2641 -0.2502 0.2079 0.043 Uiso 1.00 1 c R . .
H(29) H 0.3275 -0.2919 0.1799 0.043 Uiso 1.00 1 c R . .
H(30) H 0.2682 -0.2242 0.1561 0.043 Uiso 1.00 1 c R . .
H(31) H 0.3640 0.3083 0.1745 0.038 Uiso 1.00 1 c R . .
H(32) H 0.4202 0.3824 0.1925 0.038 Uiso 1.00 1 c R . .
H(33) H 0.3762 0.3800 0.1405 0.038 Uiso 1.00 1 c R . .
H(34) H 0.2374 0.3971 0.2426 0.035 Uiso 1.00 1 c R . .
H(35) H 0.3030 0.3284 0.2404 0.035 Uiso 1.00 1 c R . .
H(36) H 0.2183 0.3254 0.2069 0.035 Uiso 1.00 1 c R . .
H(37) H 0.3744 0.5068 0.1947 0.047 Uiso 1.00 1 c R . .
H(38) H 0.3454 0.4793 0.2416 0.047 Uiso 1.00 1 c R . .
H(39) H 0.2848 0.5272 0.2041 0.047 Uiso 1.00 1 c R . .
H(40) H 0.2423 0.6591 0.0911 0.086 Uiso 1.00 1 c R . .
H(41) H 0.1949 0.6785 0.0411 0.086 Uiso 1.00 1 c R . .
H(42) H 0.2403 0.5949 0.0509 0.086 Uiso 1.00 1 c R . .
H(43) H 0.0835 0.6081 0.0098 0.094 Uiso 1.00 1 c R . .
H(44) H 0.0346 0.6588 0.0425 0.094 Uiso 1.00 1 c R . .
H(45) H 0.0252 0.5640 0.0401 0.094 Uiso 1.00 1 c R . .
H(46) H 0.0531 0.6462 0.1196 0.083 Uiso 1.00 1 c R . .
H(47) H 0.1277 0.7043 0.1159 0.083 Uiso 1.00 1 c R . .
H(48) H 0.1406 0.6263 0.1473 0.083 Uiso 1.00 1 c R . .
H(49) H 0.2906 -0.2860 0.3714 0.037 Uiso 1.00 1 c R . .
H(50) H 0.1268 -0.2073 0.2673 0.037 Uiso 1.00 1 c R . .
H(51) H 0.1186 -0.0780 0.2472 0.035 Uiso 1.00 1 c R . .
H(52) H 0.1207 0.0328 0.2053 0.045 Uiso 1.00 1 c R . .
H(53) H 0.0589 0.0557 0.2395 0.045 Uiso 1.00 1 c R . .
H(54) H 0.0945 0.1689 0.2037 0.048 Uiso 1.00 1 c R . .
H(55) H 0.1887 0.1518 0.2200 0.048 Uiso 1.00 1 c R . .
H(56) H 0.1224 0.2497 0.2642 0.045 Uiso 1.00 1 c R . .
H(57) H 0.0841 0.1739 0.2862 0.045 Uiso 1.00 1 c R . .
H(58) H 0.2104 0.2939 0.3149 0.038 Uiso 1.00 1 c R . .
H(59) H 0.5028 0.2942 0.4322 0.033 Uiso 1.00 1 c R . .
H(60) H 0.2994 0.3764 0.3569 0.039 Uiso 1.00 1 c R . .
H(61) H 0.4770 -0.1583 0.3733 0.037 Uiso 1.00 1 c R . .
H(62) H 0.4729 -0.0828 0.4060 0.037 Uiso 1.00 1 c R . .
H(63) H 0.4212 -0.0837 0.3557 0.037 Uiso 1.00 1 c R . .
H(64) H 0.3734 -0.2462 0.4500 0.041 Uiso 1.00 1 c R . .
H(65) H 0.4606 -0.2280 0.4361 0.041 Uiso 1.00 1 c R . .
H(66) H 0.3950 -0.2766 0.4018 0.041 Uiso 1.00 1 c R . .
H(67) H 0.3513 -0.0460 0.4322 0.038 Uiso 1.00 1 c R . .
H(68) H 0.3741 -0.1155 0.4690 0.038 Uiso 1.00 1 c R . .
H(69) H 0.2851 -0.1114 0.4402 0.038 Uiso 1.00 1 c R . .
H(70) H 0.0548 -0.3486 0.2814 0.102 Uiso 1.00 1 c R . .
H(71) H 0.1094 -0.4053 0.2550 0.102 Uiso 1.00 1 c R . .
H(72) H 0.1110 -0.3110 0.2475 0.102 Uiso 1.00 1 c R . .
H(73) H 0.2464 -0.3930 0.2631 0.076 Uiso 1.00 1 c R . .
H(74) H 0.2437 -0.4496 0.3065 0.076 Uiso 1.00 1 c R . .
H(75) H 0.2981 -0.3707 0.3116 0.076 Uiso 1.00 1 c R . .
H(76) H 0.1979 -0.4058 0.3714 0.112 Uiso 1.00 1 c R . .
H(77) H 0.1085 -0.4218 0.3450 0.112 Uiso 1.00 1 c R . .
H(78) H 0.1296 -0.3389 0.3708 0.112 Uiso 1.00 1 c R . .
H(79) H 0.4786 0.0478 0.3664 0.036 Uiso 1.00 1 c R . .
H(80) H 0.5723 0.0691 0.3807 0.036 Uiso 1.00 1 c R . .
H(81) H 0.5149 0.1273 0.3474 0.036 Uiso 1.00 1 c R . .
H(82) H 0.4754 0.1001 0.4799 0.039 Uiso 1.00 1 c R . .
H(83) H 0.4798 0.0278 0.4451 0.039 Uiso 1.00 1 c R . .
H(84) H 0.4008 0.0829 0.4404 0.039 Uiso 1.00 1 c R . .
H(85) H 0.6146 0.1804 0.4191 0.041 Uiso 1.00 1 c R . .
H(86) H 0.6014 0.1310 0.4638 0.041 Uiso 1.00 1 c R . .
H(87) H 0.5673 0.2200 0.4568 0.041 Uiso 1.00 1 c R . .
H(88) H 0.5514 0.4359 0.4385 0.053 Uiso 1.00 1 c R . .
H(89) H 0.5215 0.5100 0.4062 0.053 Uiso 1.00 1 c R . .
H(90) H 0.5306 0.4240 0.3842 0.053 Uiso 1.00 1 c R . .
H(91) H 0.3612 0.4537 0.4685 0.068 Uiso 1.00 1 c R . .
H(92) H 0.4554 0.4734 0.4825 0.068 Uiso 1.00 1 c R . .
H(93) H 0.4252 0.3828 0.4794 0.068 Uiso 1.00 1 c R . .
H(94) H 0.3972 0.5154 0.3631 0.066 Uiso 1.00 1 c R . .
H(95) H 0.3674 0.5420 0.4099 0.066 Uiso 1.00 1 c R . .
H(96) H 0.3194 0.4742 0.3789 0.066 Uiso 1.00 1 c R . .
H(97) H 0.2823 0.4482 0.0513 0.087 Uiso 1.00 1 c R . .
H(98) H 0.3196 0.4664 0.0055 0.087 Uiso 1.00 1 c R . .
H(99) H 0.3736 0.4231 0.0478 0.087 Uiso 1.00 1 c R . .
H(100) H 0.3558 0.2801 0.0606 0.096 Uiso 1.00 1 c R . .
H(101) H 0.2914 0.1548 0.0362 0.154 Uiso 1.00 1 c R . .
H(102) H 0.2211 0.1554 -0.0376 0.138 Uiso 1.00 1 c R . .
H(103) H 0.1709 0.2696 -0.0746 0.129 Uiso 1.00 1 c R . .
H(104) H 0.2190 0.3951 -0.0452 0.107 Uiso 1.00 1 c R . .

loop_
_atom_site_aniso_label
_atom_site_aniso_U_11
_atom_site_aniso_U_22
_atom_site_aniso_U_33
_atom_site_aniso_U_12
_atom_site_aniso_U_13
_atom_site_aniso_U_23
Pt(1) 0.01932(11) 0.01479(10) 0.02318(11) 0.00040(7) -0.00437(8) 0.00005(7)
Pt(2) 0.01971(12) 0.02500(12) 0.01943(10) 0.00260(8) 0.00247(8) 0.00154(8)
Sb(1) 0.0345(2) 0.0416(2) 0.0451(2) -0.01206(19) 0.0077(2) -0.0121(2)
Sb(2) 0.0776(4) 0.0365(2) 0.0558(3) 0.0012(2) 0.0305(2) 0.0062(2)
F(1) 0.187(7) 0.089(4) 0.053(3) -0.065(4) 0.046(3) -0.021(3)
F(2) 0.065(3) 0.077(4) 0.164(6) -0.002(3) -0.041(4) -0.004(4)
F(3) 0.264(11) 0.113(5) 0.094(5) -0.109(6) 0.097(6) -0.055(4)
F(4) 0.038(3) 0.073(4) 0.276(11) -0.005(2) 0.002(4) -0.007(5)
F(5) 0.053(2) 0.043(2) 0.081(3) -0.015(2) 0.009(2) -0.014(2)
F(6) 0.080(3) 0.045(2) 0.074(3) -0.027(2) 0.033(2) -0.017(2)
F(7) 0.109(4) 0.041(2) 0.101(4) -0.008(2) 0.053(3) -0.006(2)
F(8) 0.111(5) 0.141(6) 0.147(6) -0.056(5) 0.073(5) -0.071(5)
F(9) 0.176(7) 0.064(3) 0.077(3) -0.036(4) 0.052(4) -0.026(3)
F(10) 0.50(2) 0.103(6) 0.432(19) -0.164(10) 0.43(2) -0.139(9)
F(11) 0.147(8) 0.074(4) 0.326(14) 0.029(4) -0.135(9) 0.008(6)
F(12) 0.344(17) 0.150(9) 0.115(7) 0.094(10) -0.088(9) -0.003(6)
O(1) 0.0180(18) 0.0170(17) 0.0284(19) -0.0027(13) -0.0067(15) 0.0015(14)
O(3) 0.0243(19) 0.0154(17) 0.0284(19) 0.0002(14) -0.0060(16) -0.0000(14)
O(4) 0.026(2) 0.027(2) 0.0239(18) 0.0031(16) -0.0016(16) 0.0035(15)
O(5) 0.0231(19) 0.0259(19) 0.0248(18) 0.0025(15) 0.0015(15) -0.0001(15)
N(1) 0.029(2) 0.019(2) 0.035(2) -0.0084(18) -0.012(2) 0.0037(19)
N(2) 0.024(2) 0.034(2) 0.027(2) 0.005(2) -0.004(2) 0.001(2)
N(3) 0.032(2) 0.020(2) 0.044(2) -0.003(2) -0.019(2) -0.005(2)
N(4) 0.028(2) 0.028(2) 0.031(2) 0.005(2) 0.001(2) 0.003(2)
C(1) 0.016(2) 0.020(2) 0.024(2) 0.0022(18) -0.001(2) 0.003(2)
C(2) 0.020(2) 0.021(2) 0.021(2) 0.001(2) 0.002(2) 0.000(2)
C(3) 0.021(2) 0.023(2) 0.021(2) 0.002(2) 0.002(2) 0.004(2)
C(4) 0.022(2) 0.019(2) 0.023(2) 0.005(2) 0.004(2) 0.003(2)
C(5) 0.029(2) 0.017(2) 0.026(2) -0.005(2) 0.006(2) -0.001(2)
C(6) 0.019(2) 0.022(2) 0.025(2) -0.000(2) -0.001(2) 0.000(2)
C(7) 0.027(2) 0.017(2) 0.039(3) -0.009(2) -0.003(2) -0.000(2)
C(8) 0.049(4) 0.033(3) 0.076(5) -0.021(3) -0.038(4) 0.020(3)
C(9) 0.079(6) 0.037(4) 0.057(4) -0.009(4) -0.030(4) -0.005(3)
C(10) 0.065(5) 0.022(3) 0.064(4) 0.001(3) -0.042(4) -0.008(3)
C(11) 0.037(3) 0.022(2) 0.036(3) 0.008(2) -0.013(2) 0.001(2)
C(12) 0.022(2) 0.023(2) 0.027(2) 0.001(2) 0.000(2) 0.000(2)
C(13) 0.017(2) 0.020(2) 0.025(2) -0.0013(19) 0.003(2) -0.001(2)
C(14) 0.016(2) 0.021(2) 0.023(2) -0.0042(18) 0.001(2) -0.003(2)
C(15) 0.026(2) 0.018(2) 0.030(2) -0.006(2) 0.006(2) -0.002(2)
C(16) 0.019(2) 0.017(2) 0.036(2) 0.0049(19) 0.003(2) 0.003(2)
C(17) 0.017(2) 0.020(2) 0.033(2) 0.0016(19) 0.000(2) 0.002(2)
C(18) 0.020(2) 0.020(2) 0.029(2) 0.001(2) 0.000(2) 0.004(2)
C(19) 0.023(2) 0.021(2) 0.032(2) -0.000(2) 0.006(2) 0.001(2)
C(20) 0.029(3) 0.022(2) 0.027(2) 0.001(2) -0.000(2) -0.000(2)
C(21) 0.021(2) 0.027(2) 0.041(3) -0.000(2) -0.006(2) 0.003(2)
C(22) 0.028(2) 0.018(2) 0.024(2) 0.004(2) 0.006(2) 0.001(2)
C(23) 0.031(3) 0.025(2) 0.027(2) 0.009(2) 0.006(2) 0.009(2)
C(24) 0.043(3) 0.025(2) 0.031(2) 0.011(2) 0.016(2) 0.005(2)
C(25) 0.045(3) 0.017(2) 0.044(3) -0.000(2) -0.001(3) 0.005(2)
C(26) 0.022(2) 0.020(2) 0.027(2) -0.003(2) -0.001(2) -0.004(2)
C(27) 0.021(2) 0.036(3) 0.037(3) -0.001(2) 0.001(2) 0.006(2)
C(28) 0.031(3) 0.031(3) 0.025(2) -0.001(2) 0.004(2) 0.001(2)
C(29) 0.043(3) 0.029(3) 0.040(3) -0.011(2) -0.007(3) -0.002(2)
C(30) 0.035(3) 0.020(2) 0.051(3) 0.001(2) 0.000(2) 0.007(2)
C(31) 0.060(5) 0.053(5) 0.097(7) -0.016(4) -0.008(5) 0.033(5)
C(32) 0.091(7) 0.023(3) 0.100(7) 0.001(3) -0.052(6) 0.018(4)
C(33) 0.072(6) 0.036(4) 0.092(6) 0.018(4) -0.017(5) -0.015(4)
C(34) 0.021(2) 0.030(2) 0.026(2) 0.003(2) 0.008(2) -0.001(2)
C(35) 0.023(2) 0.027(2) 0.028(2) 0.002(2) 0.010(2) 0.002(2)
C(36) 0.033(3) 0.029(3) 0.033(3) 0.004(2) 0.011(2) 0.002(2)
C(37) 0.028(3) 0.035(3) 0.037(3) -0.007(2) 0.014(2) -0.005(2)
C(38) 0.025(3) 0.033(3) 0.036(3) -0.002(2) 0.004(2) -0.007(2)
C(39) 0.021(2) 0.031(2) 0.028(2) -0.001(2) 0.005(2) -0.004(2)
C(40) 0.018(2) 0.036(3) 0.031(2) -0.000(2) -0.002(2) -0.005(2)
C(41) 0.033(3) 0.045(3) 0.031(3) 0.005(2) -0.007(2) 0.006(2)
C(42) 0.037(3) 0.050(4) 0.031(3) 0.008(3) -0.002(2) 0.009(2)
C(43) 0.029(3) 0.036(3) 0.043(3) 0.011(2) -0.006(2) 0.000(2)
C(44) 0.031(3) 0.029(3) 0.034(3) 0.007(2) 0.005(2) 0.007(2)
C(45) 0.025(2) 0.028(2) 0.027(2) 0.003(2) 0.008(2) 0.001(2)
C(46) 0.026(2) 0.025(2) 0.021(2) -0.000(2) 0.005(2) -0.003(2)
C(47) 0.028(2) 0.028(2) 0.018(2) 0.002(2) 0.004(2) 0.000(2)
C(48) 0.030(3) 0.030(3) 0.023(2) -0.004(2) 0.003(2) -0.001(2)
C(49) 0.037(3) 0.032(3) 0.029(2) -0.001(2) 0.012(2) -0.004(2)
C(50) 0.038(3) 0.027(2) 0.034(3) 0.006(2) 0.009(2) -0.000(2)
C(51) 0.024(2) 0.030(2) 0.028(2) 0.002(2) 0.004(2) 0.005(2)
C(52) 0.021(2) 0.036(3) 0.035(3) -0.002(2) 0.001(2) 0.005(2)
C(53) 0.034(3) 0.030(3) 0.037(3) 0.003(2) 0.001(2) 0.006(2)
C(54) 0.036(3) 0.037(3) 0.024(2) 0.003(2) 0.006(2) 0.002(2)
C(55) 0.045(4) 0.030(3) 0.055(4) -0.009(2) 0.010(3) -0.001(3)
C(56) 0.071(6) 0.045(4) 0.125(9) -0.025(4) -0.030(6) -0.010(5)
C(57) 0.063(5) 0.034(4) 0.093(6) -0.006(3) 0.013(4) -0.017(4)
C(58) 0.146(11) 0.052(5) 0.098(8) -0.050(6) 0.069(7) -0.009(5)
C(59) 0.024(2) 0.030(2) 0.023(2) 0.001(2) 0.001(2) 0.003(2)
C(60) 0.030(3) 0.031(3) 0.028(2) 0.002(2) 0.004(2) 0.002(2)
C(61) 0.037(3) 0.035(3) 0.025(2) -0.000(2) 0.006(2) 0.006(2)
C(62) 0.029(3) 0.038(3) 0.033(3) -0.005(2) -0.004(2) 0.005(2)
C(63) 0.039(3) 0.031(3) 0.036(3) -0.001(2) 0.009(2) -0.004(2)
C(64) 0.046(4) 0.033(3) 0.055(4) -0.009(3) 0.013(3) -0.009(3)
C(65) 0.079(6) 0.049(4) 0.046(4) -0.011(4) 0.026(4) -0.019(3)
C(66) 0.064(5) 0.028(3) 0.070(5) 0.010(3) -0.004(4) -0.009(3)
C(67) 0.060(5) 0.094(6) 0.068(5) -0.009(4) 0.025(4) -0.009(4)
C(68) 0.045(4) 0.103(5) 0.041(3) -0.004(4) 0.022(3) -0.022(3)
C(69) 0.075(6) 0.090(5) 0.085(6) -0.000(4) 0.045(4) -0.012(4)
C(70) 0.164(13) 0.086(6) 0.126(9) 0.040(7) -0.009(8) -0.067(6)
C(71) 0.095(9) 0.150(9) 0.111(8) -0.022(8) 0.051(6) -0.056(7)
C(72) 0.078(7) 0.178(10) 0.068(6) -0.016(7) 0.015(5) -0.062(6)
C(73) 0.062(6) 0.151(8) 0.057(5) -0.010(6) 0.020(4) -0.031(5)
C(74) 0.158(14) 0.263(16) 0.194(14) 0.109(14) 0.065(9) 0.124(14)
C(75) 0.096(10) 0.267(14) 0.118(10) 0.134(11) 0.119(7) 0.147(11)
C(75a) 0.164(18) 0.315(16) 0.170(17) 0.116(17) 0.108(10) 0.115(16)
C(76) 0.159(10) 0.268(13) 0.120(8) 0.156(10) 0.116(7) 0.110(9)
C(77) 0.152(14) 0.240(15) 0.121(13) 0.170(12) 0.133(9) 0.120(11)
C(77a) 0.21(2) 0.273(19) 0.20(2) 0.11(2) 0.071(14) 0.140(18)
C(78) 0.127(10) 0.325(17) 0.155(11) 0.151(12) 0.117(7) 0.123(12)
C(79) 0.073(10) 0.34(2) 0.144(13) 0.119(13) 0.106(8) 0.124(15)
C(79a) 0.15(2) 0.322(19) 0.156(19) 0.111(17) 0.090(12) 0.107(17)
C(80) 0.121(9) 0.313(14) 0.161(11) 0.113(10) 0.118(7) 0.127(11)

loop_
_atom_type_symbol
_atom_type_description
_atom_type_scat_dispersion_real
_atom_type_scat_dispersion_imag
_atom_type_scat_source
C C 0.003 0.002
;
International Tables for Crystallography
(1992, Vol. C, Tables 4.2.6.8 and 6.1.1.4)
;
H H 0.000 0.000
;
International Tables for Crystallography
(1992, Vol. C, Table 6.1.1.4)
;
O O 0.011 0.006
;
International Tables for Crystallography
(1992, Vol. C, Tables 4.2.6.8 and 6.1.1.4)
;
N N 0.006 0.003
;
International Tables for Crystallography
(1992, Vol. C, Tables 4.2.6.8 and 6.1.1.4)
;
Pt Pt -1.703 8.390
;
International Tables for Crystallography
(1992, Vol. C, Tables 4.2.6.8 and 6.1.1.4)
;
Sb Sb -0.587 1.546
;
International Tables for Crystallography
(1992, Vol. C, Tables 4.2.6.8 and 6.1.1.4)
;
F F 0.017 0.010
;
International Tables for Crystallography
(1992, Vol. C, Tables 4.2.6.8 and 6.1.1.4)
;

loop_
_geom_angle_atom_site_label_1
_geom_angle_atom_site_label_2
_geom_angle_atom_site_label_3
_geom_angle
_geom_angle_publ_flag
_geom_angle_site_symmetry_1
_geom_angle_site_symmetry_2
_geom_angle_site_symmetry_3
O(1) Pt(1) O(3) 81.75(14) yes . . .
O(1) Pt(1) N(1) 91.00(17) yes . . .
O(1) Pt(1) N(3) 170.31(19) yes . . .
O(3) Pt(1) N(1) 170.54(18) yes . . .
O(3) Pt(1) N(3) 91.50(17) yes . . .
N(1) Pt(1) N(3) 96.40(19) yes . . .
O(4) Pt(2) O(5) 82.27(15) yes . . .
O(4) Pt(2) N(2) 171.33(19) yes . . .
O(4) Pt(2) N(4) 91.00(18) yes . . .
O(5) Pt(2) N(2) 91.71(18) yes . . .
O(5) Pt(2) N(4) 170.88(18) yes . . .
N(2) Pt(2) N(4) 95.6(2) yes . . .
F(1) Sb(1) F(2) 90.4(3) yes . . .
F(1) Sb(1) F(3) 175.9(4) yes . . .
F(1) Sb(1) F(4) 95.8(4) yes . . .
F(1) Sb(1) F(5) 90.8(2) yes . . .
F(1) Sb(1) F(6) 89.5(2) yes . . .
F(2) Sb(1) F(3) 85.5(4) yes . . .
F(2) Sb(1) F(4) 173.8(4) yes . . .
F(2) Sb(1) F(5) 87.9(2) yes . . .
F(2) Sb(1) F(6) 91.4(2) yes . . .
F(3) Sb(1) F(4) 88.3(4) yes . . .
F(3) Sb(1) F(5) 89.8(3) yes . . .
F(3) Sb(1) F(6) 89.9(2) yes . . .
F(4) Sb(1) F(5) 92.3(2) yes . . .
F(4) Sb(1) F(6) 88.3(2) yes . . .
F(5) Sb(1) F(6) 179.3(2) yes . . .
F(7) Sb(2) F(8) 91.1(3) yes . . .
F(7) Sb(2) F(9) 179.6(3) yes . . .
F(7) Sb(2) F(10) 90.8(4) yes . . .
F(7) Sb(2) F(11) 89.5(3) yes . . .
F(7) Sb(2) F(12) 90.0(3) yes . . .
F(8) Sb(2) F(9) 89.3(3) yes . . .
F(8) Sb(2) F(10) 176.9(5) yes . . .
F(8) Sb(2) F(11) 86.2(4) yes . . .
F(8) Sb(2) F(12) 84.9(5) yes . . .
F(9) Sb(2) F(10) 88.9(4) yes . . .
F(9) Sb(2) F(11) 90.8(3) yes . . .
F(9) Sb(2) F(12) 89.8(3) yes . . .
F(10) Sb(2) F(11) 96.2(6) yes . . .
F(10) Sb(2) F(12) 92.6(6) yes . . .
F(11) Sb(2) F(12) 171.1(5) yes . . .
Pt(1) O(1) C(1) 129.8(3) yes . . .
Pt(1) O(3) C(13) 130.0(3) yes . . .
Pt(2) O(4) C(46) 130.0(3) yes . . .
Pt(2) O(5) C(34) 130.1(3) yes . . .
Pt(1) N(1) C(7) 124.7(4) yes . . .
Pt(1) N(1) C(8) 119.6(3) yes . . .
C(7) N(1) C(8) 115.5(4) yes . . .
Pt(2) N(2) C(40) 122.8(3) yes . . .
Pt(2) N(2) C(41) 123.8(4) yes . . .
C(40) N(2) C(41) 113.3(4) yes . . .
Pt(1) N(3) C(10) 124.2(3) yes . . .
Pt(1) N(3) C(11) 123.4(4) yes . . .
C(10) N(3) C(11) 112.4(5) yes . . .
Pt(2) N(4) C(43) 119.4(3) yes . . .
Pt(2) N(4) C(44) 124.3(4) yes . . .
C(43) N(4) C(44) 116.1(5) yes . . .
O(1) C(1) C(2) 119.2(4) yes . . .
O(1) C(1) C(6) 122.0(4) yes . . .
C(2) C(1) C(6) 118.8(4) yes . . .
C(1) C(2) C(3) 117.2(4) yes . . .
C(1) C(2) C(18) 120.8(4) yes . . .
C(3) C(2) C(18) 122.0(4) yes . . .
C(2) C(3) C(4) 124.9(4) yes . . .
C(3) C(4) C(5) 117.0(4) yes . . .
C(3) C(4) C(22) 119.0(4) yes . . .
C(5) C(4) C(22) 123.9(4) yes . . .
C(4) C(5) C(6) 121.4(4) yes . . .
C(1) C(6) C(5) 120.6(4) yes . . .
C(1) C(6) C(7) 123.1(4) yes . . .
C(5) C(6) C(7) 116.2(4) yes . . .
N(1) C(7) C(6) 128.8(5) yes . . .
N(1) C(8) C(9) 110.7(6) yes . . .
C(8) C(9) C(10) 113.1(7) yes . . .
N(3) C(10) C(9) 114.1(6) yes . . .
N(3) C(11) C(12) 129.8(5) yes . . .
C(11) C(12) C(13) 123.0(5) yes . . .
C(11) C(12) C(17) 116.5(4) yes . . .
C(13) C(12) C(17) 120.4(4) yes . . .
O(3) C(13) C(12) 122.0(4) yes . . .
O(3) C(13) C(14) 119.8(4) yes . . .
C(12) C(13) C(14) 118.2(4) yes . . .
C(13) C(14) C(15) 117.9(4) yes . . .
C(13) C(14) C(26) 120.6(4) yes . . .
C(15) C(14) C(26) 121.5(4) yes . . .
C(14) C(15) C(16) 125.1(4) yes . . .
C(15) C(16) C(17) 116.5(4) yes . . .
C(15) C(16) C(30) 119.5(4) yes . . .
C(17) C(16) C(30) 124.0(4) yes . . .
C(12) C(17) C(16) 121.8(4) yes . . .
C(2) C(18) C(19) 109.2(4) yes . . .
C(2) C(18) C(20) 110.0(4) yes . . .
C(2) C(18) C(21) 111.2(4) yes . . .
C(19) C(18) C(20) 111.2(4) yes . . .
C(19) C(18) C(21) 107.6(4) yes . . .
C(20) C(18) C(21) 107.7(4) yes . . .
C(4) C(22) C(23) 110.0(4) yes . . .
C(4) C(22) C(24) 108.2(4) yes . . .
C(4) C(22) C(25) 111.4(4) yes . . .
C(23) C(22) C(24) 109.8(4) yes . . .
C(23) C(22) C(25) 108.8(4) yes . . .
C(24) C(22) C(25) 108.8(4) yes . . .
C(14) C(26) C(27) 109.8(4) yes . . .
C(14) C(26) C(28) 109.3(4) yes . . .
C(14) C(26) C(29) 112.0(4) yes . . .
C(27) C(26) C(28) 111.4(4) yes . . .
C(27) C(26) C(29) 107.1(4) yes . . .
C(28) C(26) C(29) 107.2(4) yes . . .
C(16) C(30) C(31) 107.7(5) yes . . .
C(16) C(30) C(32) 112.8(5) yes . . .
C(16) C(30) C(33) 110.7(5) yes . . .
C(31) C(30) C(32) 110.6(7) yes . . .
C(31) C(30) C(33) 106.9(6) yes . . .
C(32) C(30) C(33) 108.1(6) yes . . .
O(5) C(34) C(35) 120.1(4) yes . . .
O(5) C(34) C(39) 120.9(4) yes . . .
C(35) C(34) C(39) 118.9(5) yes . . .
C(34) C(35) C(36) 117.0(4) yes . . .
C(34) C(35) C(51) 121.2(4) yes . . .
C(36) C(35) C(51) 121.8(5) yes . . .
C(35) C(36) C(37) 125.1(5) yes . . .
C(36) C(37) C(38) 118.0(5) yes . . .
C(36) C(37) C(55) 120.1(5) yes . . .
C(38) C(37) C(55) 121.9(5) yes . . .
C(37) C(38) C(39) 120.6(5) yes . . .
C(34) C(39) C(38) 120.4(5) yes . . .
C(34) C(39) C(40) 123.8(5) yes . . .
C(38) C(39) C(40) 115.8(4) yes . . .
N(2) C(40) C(39) 129.7(5) yes . . .
N(2) C(41) C(42) 116.0(5) yes . . .
C(41) C(42) C(43) 111.9(5) yes . . .
N(4) C(43) C(42) 109.9(5) yes . . .
N(4) C(44) C(45) 129.2(5) yes . . .
C(44) C(45) C(46) 123.1(5) yes . . .
C(44) C(45) C(50) 116.7(5) yes . . .
C(46) C(45) C(50) 120.2(5) yes . . .
O(4) C(46) C(45) 121.8(4) yes . . .
O(4) C(46) C(47) 119.6(4) yes . . .
C(45) C(46) C(47) 118.6(4) yes . . .
C(46) C(47) C(48) 117.0(5) yes . . .
C(46) C(47) C(59) 120.9(4) yes . . .
C(48) C(47) C(59) 122.1(4) yes . . .
C(47) C(48) C(49) 125.2(5) yes . . .
C(48) C(49) C(50) 117.2(5) yes . . .
C(48) C(49) C(63) 119.7(5) yes . . .
C(50) C(49) C(63) 123.1(5) yes . . .
C(45) C(50) C(49) 121.6(5) yes . . .
C(35) C(51) C(52) 109.9(4) yes . . .
C(35) C(51) C(53) 112.3(4) yes . . .
C(35) C(51) C(54) 109.5(4) yes . . .
C(52) C(51) C(53) 106.1(4) yes . . .
C(52) C(51) C(54) 111.1(4) yes . . .
C(53) C(51) C(54) 107.9(4) yes . . .
C(37) C(55) C(56) 112.9(6) yes . . .
C(37) C(55) C(57) 107.4(6) yes . . .
C(37) C(55) C(58) 109.5(6) yes . . .
C(56) C(55) C(57) 107.7(7) yes . . .
C(56) C(55) C(58) 110.6(8) yes . . .
C(57) C(55) C(58) 108.6(7) yes . . .
C(47) C(59) C(60) 110.2(4) yes . . .
C(47) C(59) C(61) 109.3(4) yes . . .
C(47) C(59) C(62) 111.4(4) yes . . .
C(60) C(59) C(61) 110.6(4) yes . . .
C(60) C(59) C(62) 106.8(4) yes . . .
C(61) C(59) C(62) 108.5(4) yes . . .
C(49) C(63) C(64) 111.2(5) yes . . .
C(49) C(63) C(65) 107.5(5) yes . . .
C(49) C(63) C(66) 111.3(5) yes . . .
C(64) C(63) C(65) 110.0(6) yes . . .
C(64) C(63) C(66) 108.2(5) yes . . .
C(65) C(63) C(66) 108.6(6) yes . . .
C(67) C(68) C(69) 121.1(7) yes . . .
C(67) C(68) C(73) 118.0(8) yes . . .
C(69) C(68) C(73) 121.0(9) yes . . .
C(68) C(69) C(70) 121.3(9) yes . . .
C(69) C(70) C(71) 113.9(11) yes . . .
C(70) C(71) C(72) 126.2(13) yes . . .
C(71) C(72) C(73) 118.7(10) yes . . .
C(68) C(73) C(72) 118.0(10) yes . . .
C(75) C(74) C(77a) 59.7(14) yes . . .
C(75) C(74) C(79a) 51.7(14) yes . . .
C(77a) C(74) C(79a) 111.4(19) yes . . .
C(74) C(75) C(75a) 175.5(19) yes . . .
C(74) C(75) C(76) 112.8(13) yes . . .
C(74) C(75) C(77a) 57.6(13) yes . . .
C(74) C(75) C(79a) 60.5(15) yes . . .
C(74) C(75) C(80) 121.5(17) yes . . .
C(75a) C(75) C(76) 62.7(13) yes . . .
C(75a) C(75) C(77a) 118.0(19) yes . . .
C(75a) C(75) C(79a) 123.9(18) yes . . .
C(75a) C(75) C(80) 63.0(13) yes . . .
C(76) C(75) C(77a) 55.3(13) yes . . .
C(76) C(75) C(79a) 173.2(16) yes . . .
C(76) C(75) C(80) 125.7(14) yes . . .
C(77a) C(75) C(79a) 118.1(18) yes . . .
C(77a) C(75) C(80) 179.0(15) yes . . .
C(79a) C(75) C(80) 60.9(14) yes . . .
C(75) C(75a) C(76) 62.5(12) yes . . .
C(75) C(75a) C(77) 122.6(17) yes . . .
C(75) C(75a) C(78) 177.9(18) yes . . .
C(75) C(75a) C(79) 121(2) yes . . .
C(75) C(75a) C(80) 62.9(13) yes . . .
C(76) C(75a) C(77) 60.1(12) yes . . .
C(76) C(75a) C(78) 119.6(18) yes . . .
C(76) C(75a) C(79) 177(2) yes . . .
C(76) C(75a) C(80) 125.4(16) yes . . .
C(77) C(75a) C(78) 59.5(13) yes . . .
C(77) C(75a) C(79) 116.7(17) yes . . .
C(77) C(75a) C(80) 174.1(16) yes . . .
C(78) C(75a) C(79) 57.2(13) yes . . .
C(78) C(75a) C(80) 115.0(15) yes . . .
C(79) C(75a) C(80) 57.8(13) yes . . .
C(75) C(76) C(75a) 54.8(11) yes . . .
C(75) C(76) C(77) 114.9(13) yes . . .
C(75) C(76) C(77a) 64.4(14) yes . . .
C(75a) C(76) C(77) 60.2(13) yes . . .
C(75a) C(76) C(77a) 119.2(18) yes . . .
C(77) C(76) C(77a) 178.1(18) yes . . .
C(75a) C(77) C(76) 59.7(12) yes . . .
C(75a) C(77) C(78) 61.1(13) yes . . .
C(76) C(77) C(78) 120.7(18) yes . . .
C(74) C(77a) C(75) 62.7(14) yes . . .
C(74) C(77a) C(76) 123.1(19) yes . . .
C(75) C(77a) C(76) 60.3(13) yes . . .
C(75a) C(78) C(77) 59.4(13) yes . . .
C(75a) C(78) C(79) 63.9(14) yes . . .
C(77) C(78) C(79) 123.3(16) yes . . .
C(75a) C(79) C(78) 58.9(13) yes . . .
C(75a) C(79) C(80) 58.1(12) yes . . .
C(78) C(79) C(80) 117.0(16) yes . . .
C(74) C(79a) C(75) 67.7(16) yes . . .
C(74) C(79a) C(80) 133(2) yes . . .
C(75) C(79a) C(80) 64.9(15) yes . . .
C(75) C(80) C(75a) 54.1(11) yes . . .
C(75) C(80) C(79) 118.3(17) yes . . .
C(75) C(80) C(79a) 54.2(14) yes . . .
C(75a) C(80) C(79) 64.2(14) yes . . .
C(75a) C(80) C(79a) 108.3(16) yes . . .
C(79) C(80) C(79a) 172(2) yes . . .
C(2) C(3) H(1) 117.5 no . . .
C(4) C(3) H(1) 117.5 no . . .
C(4) C(5) H(2) 119.3 no . . .
C(6) C(5) H(2) 119.3 no . . .
N(1) C(7) H(3) 115.6 no . . .
C(6) C(7) H(3) 115.6 no . . .
N(1) C(8) H(4) 109.5 no . . .
N(1) C(8) H(5) 109.5 no . . .
C(9) C(8) H(4) 109.5 no . . .
C(9) C(8) H(5) 109.5 no . . .
H(4) C(8) H(5) 108.1 no . . .
C(8) C(9) H(6) 109.0 no . . .
C(8) C(9) H(7) 109.0 no . . .
C(10) C(9) H(6) 109.0 no . . .
C(10) C(9) H(7) 109.0 no . . .
H(6) C(9) H(7) 107.8 no . . .
N(3) C(10) H(8) 108.7 no . . .
N(3) C(10) H(9) 108.7 no . . .
C(9) C(10) H(8) 108.7 no . . .
C(9) C(10) H(9) 108.7 no . . .
H(8) C(10) H(9) 107.6 no . . .
N(3) C(11) H(10) 115.1 no . . .
C(12) C(11) H(10) 115.1 no . . .
C(14) C(15) H(11) 117.4 no . . .
C(16) C(15) H(11) 117.4 no . . .
C(12) C(17) H(12) 119.1 no . . .
C(16) C(17) H(12) 119.1 no . . .
C(18) C(19) H(13) 109.5 no . . .
C(18) C(19) H(14) 109.5 no . . .
C(18) C(19) H(15) 109.5 no . . .
H(13) C(19) H(14) 109.5 no . . .
H(13) C(19) H(15) 109.5 no . . .
H(14) C(19) H(15) 109.5 no . . .
C(18) C(20) H(16) 109.5 no . . .
C(18) C(20) H(17) 109.5 no . . .
C(18) C(20) H(18) 109.5 no . . .
H(16) C(20) H(17) 109.5 no . . .
H(16) C(20) H(18) 109.5 no . . .
H(17) C(20) H(18) 109.5 no . . .
C(18) C(21) H(19) 109.5 no . . .
C(18) C(21) H(20) 109.5 no . . .
C(18) C(21) H(21) 109.5 no . . .
H(19) C(21) H(20) 109.5 no . . .
H(19) C(21) H(21) 109.5 no . . .
H(20) C(21) H(21) 109.5 no . . .
C(22) C(23) H(22) 109.5 no . . .
C(22) C(23) H(23) 109.5 no . . .
C(22) C(23) H(24) 109.5 no . . .
H(22) C(23) H(23) 109.5 no . . .
H(22) C(23) H(24) 109.5 no . . .
H(23) C(23) H(24) 109.5 no . . .
C(22) C(24) H(25) 109.5 no . . .
C(22) C(24) H(26) 109.5 no . . .
C(22) C(24) H(27) 109.5 no . . .
H(25) C(24) H(26) 109.5 no . . .
H(25) C(24) H(27) 109.5 no . . .
H(26) C(24) H(27) 109.5 no . . .
C(22) C(25) H(28) 109.5 no . . .
C(22) C(25) H(29) 109.5 no . . .
C(22) C(25) H(30) 109.5 no . . .
H(28) C(25) H(29) 109.5 no . . .
H(28) C(25) H(30) 109.5 no . . .
H(29) C(25) H(30) 109.5 no . . .
C(26) C(27) H(31) 109.5 no . . .
C(26) C(27) H(32) 109.5 no . . .
C(26) C(27) H(33) 109.5 no . . .
H(31) C(27) H(32) 109.5 no . . .
H(31) C(27) H(33) 109.5 no . . .
H(32) C(27) H(33) 109.5 no . . .
C(26) C(28) H(34) 109.5 no . . .
C(26) C(28) H(35) 109.5 no . . .
C(26) C(28) H(36) 109.5 no . . .
H(34) C(28) H(35) 109.5 no . . .
H(34) C(28) H(36) 109.5 no . . .
H(35) C(28) H(36) 109.5 no . . .
C(26) C(29) H(37) 109.5 no . . .
C(26) C(29) H(38) 109.5 no . . .
C(26) C(29) H(39) 109.5 no . . .
H(37) C(29) H(38) 109.5 no . . .
H(37) C(29) H(39) 109.5 no . . .
H(38) C(29) H(39) 109.5 no . . .
C(30) C(31) H(40) 109.5 no . . .
C(30) C(31) H(41) 109.5 no . . .
C(30) C(31) H(42) 109.5 no . . .
H(40) C(31) H(41) 109.5 no . . .
H(40) C(31) H(42) 109.5 no . . .
H(41) C(31) H(42) 109.5 no . . .
C(30) C(32) H(43) 109.5 no . . .
C(30) C(32) H(44) 109.5 no . . .
C(30) C(32) H(45) 109.5 no . . .
H(43) C(32) H(44) 109.5 no . . .
H(43) C(32) H(45) 109.5 no . . .
H(44) C(32) H(45) 109.5 no . . .
C(30) C(33) H(46) 109.5 no . . .
C(30) C(33) H(47) 109.5 no . . .
C(30) C(33) H(48) 109.5 no . . .
H(46) C(33) H(47) 109.5 no . . .
H(46) C(33) H(48) 109.5 no . . .
H(47) C(33) H(48) 109.5 no . . .
C(35) C(36) H(49) 117.5 no . . .
C(37) C(36) H(49) 117.5 no . . .
C(37) C(38) H(50) 119.7 no . . .
C(39) C(38) H(50) 119.7 no . . .
N(2) C(40) H(51) 115.2 no . . .
C(39) C(40) H(51) 115.1 no . . .
N(2) C(41) H(52) 108.3 no . . .
N(2) C(41) H(53) 108.3 no . . .
C(42) C(41) H(52) 108.3 no . . .
C(42) C(41) H(53) 108.3 no . . .
H(52) C(41) H(53) 107.4 no . . .
C(41) C(42) H(54) 109.2 no . . .
C(41) C(42) H(55) 109.2 no . . .
C(43) C(42) H(54) 109.2 no . . .
C(43) C(42) H(55) 109.2 no . . .
H(54) C(42) H(55) 107.9 no . . .
N(4) C(43) H(56) 109.7 no . . .
N(4) C(43) H(57) 109.7 no . . .
C(42) C(43) H(56) 109.7 no . . .
C(42) C(43) H(57) 109.7 no . . .
H(56) C(43) H(57) 108.2 no . . .
N(4) C(44) H(58) 115.4 no . . .
C(45) C(44) H(58) 115.4 no . . .
C(47) C(48) H(59) 117.4 no . . .
C(49) C(48) H(59) 117.4 no . . .
C(45) C(50) H(60) 119.2 no . . .
C(49) C(50) H(60) 119.2 no . . .
C(51) C(52) H(61) 109.5 no . . .
C(51) C(52) H(62) 109.5 no . . .
C(51) C(52) H(63) 109.5 no . . .
H(61) C(52) H(62) 109.5 no . . .
H(61) C(52) H(63) 109.5 no . . .
H(62) C(52) H(63) 109.5 no . . .
C(51) C(53) H(64) 109.5 no . . .
C(51) C(53) H(65) 109.5 no . . .
C(51) C(53) H(66) 109.5 no . . .
H(64) C(53) H(65) 109.5 no . . .
H(64) C(53) H(66) 109.5 no . . .
H(65) C(53) H(66) 109.5 no . . .
C(51) C(54) H(67) 109.5 no . . .
C(51) C(54) H(68) 109.5 no . . .
C(51) C(54) H(69) 109.5 no . . .
H(67) C(54) H(68) 109.5 no . . .
H(67) C(54) H(69) 109.5 no . . .
H(68) C(54) H(69) 109.5 no . . .
C(55) C(56) H(70) 109.5 no . . .
C(55) C(56) H(71) 109.5 no . . .
C(55) C(56) H(72) 109.5 no . . .
H(70) C(56) H(71) 109.5 no . . .
H(70) C(56) H(72) 109.5 no . . .
H(71) C(56) H(72) 109.5 no . . .
C(55) C(57) H(73) 109.5 no . . .
C(55) C(57) H(74) 109.5 no . . .
C(55) C(57) H(75) 109.5 no . . .
H(73) C(57) H(74) 109.5 no . . .
H(73) C(57) H(75) 109.5 no . . .
H(74) C(57) H(75) 109.5 no . . .
C(55) C(58) H(76) 109.5 no . . .
C(55) C(58) H(77) 109.5 no . . .
C(55) C(58) H(78) 109.5 no . . .
H(76) C(58) H(77) 109.5 no . . .
H(76) C(58) H(78) 109.5 no . . .
H(77) C(58) H(78) 109.5 no . . .
C(59) C(60) H(79) 109.5 no . . .
C(59) C(60) H(80) 109.5 no . . .
C(59) C(60) H(81) 109.5 no . . .
H(79) C(60) H(80) 109.5 no . . .
H(79) C(60) H(81) 109.5 no . . .
H(80) C(60) H(81) 109.5 no . . .
C(59) C(61) H(82) 109.5 no . . .
C(59) C(61) H(83) 109.5 no . . .
C(59) C(61) H(84) 109.5 no . . .
H(82) C(61) H(83) 109.5 no . . .
H(82) C(61) H(84) 109.5 no . . .
H(83) C(61) H(84) 109.5 no . . .
C(59) C(62) H(85) 109.5 no . . .
C(59) C(62) H(86) 109.5 no . . .
C(59) C(62) H(87) 109.5 no . . .
H(85) C(62) H(86) 109.5 no . . .
H(85) C(62) H(87) 109.5 no . . .
H(86) C(62) H(87) 109.5 no . . .
C(63) C(64) H(88) 109.5 no . . .
C(63) C(64) H(89) 109.5 no . . .
C(63) C(64) H(90) 109.5 no . . .
H(88) C(64) H(89) 109.5 no . . .
H(88) C(64) H(90) 109.5 no . . .
H(89) C(64) H(90) 109.5 no . . .
C(63) C(65) H(91) 109.5 no . . .
C(63) C(65) H(92) 109.5 no . . .
C(63) C(65) H(93) 109.5 no . . .
H(91) C(65) H(92) 109.5 no . . .
H(91) C(65) H(93) 109.5 no . . .
H(92) C(65) H(93) 109.5 no . . .
C(63) C(66) H(94) 109.5 no . . .
C(63) C(66) H(95) 109.5 no . . .
C(63) C(66) H(96) 109.5 no . . .
H(94) C(66) H(95) 109.5 no . . .
H(94) C(66) H(96) 109.5 no . . .
H(95) C(66) H(96) 109.5 no . . .
C(68) C(67) H(97) 109.5 no . . .
C(68) C(67) H(98) 109.5 no . . .
C(68) C(67) H(99) 109.5 no . . .
H(97) C(67) H(98) 109.5 no . . .
H(97) C(67) H(99) 109.5 no . . .
H(98) C(67) H(99) 109.5 no . . .
C(68) C(69) H(100) 119.4 no . . .
C(70) C(69) H(100) 119.4 no . . .
C(69) C(70) H(101) 123.1 no . . .
C(71) C(70) H(101) 123.1 no . . .
C(70) C(71) H(102) 116.9 no . . .
C(72) C(71) H(102) 116.9 no . . .
C(71) C(72) H(103) 120.7 no . . .
C(73) C(72) H(103) 120.7 no . . .
C(68) C(73) H(104) 121.0 no . . .
C(72) C(73) H(104) 121.0 no . . .

loop_
_geom_bond_atom_site_label_1
_geom_bond_atom_site_label_2
_geom_bond_distance
_geom_bond_publ_flag
_geom_bond_site_symmetry_1
_geom_bond_site_symmetry_2
Pt(1) O(1) 1.986(3) yes . .
Pt(1) O(3) 1.990(3) yes . .
Pt(1) N(1) 1.971(4) yes . .
Pt(1) N(3) 1.978(5) yes . .
Pt(2) O(4) 1.985(3) yes . .
Pt(2) O(5) 1.981(3) yes . .
Pt(2) N(2) 1.984(4) yes . .
Pt(2) N(4) 1.975(4) yes . .
Sb(1) F(1) 1.821(6) yes . .
Sb(1) F(2) 1.873(6) yes . .
Sb(1) F(3) 1.868(7) yes . .
Sb(1) F(4) 1.816(5) yes . .
Sb(1) F(5) 1.875(4) yes . .
Sb(1) F(6) 1.869(4) yes . .
Sb(2) F(7) 1.873(5) yes . .
Sb(2) F(8) 1.833(8) yes . .
Sb(2) F(9) 1.853(6) yes . .
Sb(2) F(10) 1.776(17) yes . .
Sb(2) F(11) 1.821(10) yes . .
Sb(2) F(12) 1.868(12) yes . .
O(1) C(1) 1.308(6) yes . .
O(3) C(13) 1.303(6) yes . .
O(4) C(46) 1.304(6) yes . .
O(5) C(34) 1.309(6) yes . .
N(1) C(7) 1.294(7) yes . .
N(1) C(8) 1.499(9) yes . .
N(2) C(40) 1.307(8) yes . .
N(2) C(41) 1.488(7) yes . .
N(3) C(10) 1.504(9) yes . .
N(3) C(11) 1.309(7) yes . .
N(4) C(43) 1.483(8) yes . .
N(4) C(44) 1.303(7) yes . .
C(1) C(2) 1.440(7) yes . .
C(1) C(6) 1.416(7) yes . .
C(2) C(3) 1.371(7) yes . .
C(2) C(18) 1.542(7) yes . .
C(3) C(4) 1.421(7) yes . .
C(4) C(5) 1.370(7) yes . .
C(4) C(22) 1.537(7) yes . .
C(5) C(6) 1.411(7) yes . .
C(6) C(7) 1.431(7) yes . .
C(8) C(9) 1.457(12) yes . .
C(9) C(10) 1.506(10) yes . .
C(11) C(12) 1.420(8) yes . .
C(12) C(13) 1.427(7) yes . .
C(12) C(17) 1.406(7) yes . .
C(13) C(14) 1.434(7) yes . .
C(14) C(15) 1.365(7) yes . .
C(14) C(26) 1.540(7) yes . .
C(15) C(16) 1.419(7) yes . .
C(16) C(17) 1.373(7) yes . .
C(16) C(30) 1.522(8) yes . .
C(18) C(19) 1.548(8) yes . .
C(18) C(20) 1.537(8) yes . .
C(18) C(21) 1.541(7) yes . .
C(22) C(23) 1.537(7) yes . .
C(22) C(24) 1.539(9) yes . .
C(22) C(25) 1.533(8) yes . .
C(26) C(27) 1.526(8) yes . .
C(26) C(28) 1.541(8) yes . .
C(26) C(29) 1.535(8) yes . .
C(30) C(31) 1.537(12) yes . .
C(30) C(32) 1.497(11) yes . .
C(30) C(33) 1.549(12) yes . .
C(34) C(35) 1.436(7) yes . .
C(34) C(39) 1.429(7) yes . .
C(35) C(36) 1.379(8) yes . .
C(35) C(51) 1.529(7) yes . .
C(36) C(37) 1.403(8) yes . .
C(37) C(38) 1.374(8) yes . .
C(37) C(55) 1.539(9) yes . .
C(38) C(39) 1.417(8) yes . .
C(39) C(40) 1.420(8) yes . .
C(41) C(42) 1.486(10) yes . .
C(42) C(43) 1.492(9) yes . .
C(44) C(45) 1.412(7) yes . .
C(45) C(46) 1.429(7) yes . .
C(45) C(50) 1.415(8) yes . .
C(46) C(47) 1.447(7) yes . .
C(47) C(48) 1.377(8) yes . .
C(47) C(59) 1.533(7) yes . .
C(48) C(49) 1.416(8) yes . .
C(49) C(50) 1.369(8) yes . .
C(49) C(63) 1.542(8) yes . .
C(51) C(52) 1.544(8) yes . .
C(51) C(53) 1.543(8) yes . .
C(51) C(54) 1.534(8) yes . .
C(55) C(56) 1.507(12) yes . .
C(55) C(57) 1.547(12) yes . .
C(55) C(58) 1.537(14) yes . .
C(59) C(60) 1.549(8) yes . .
C(59) C(61) 1.534(8) yes . .
C(59) C(62) 1.534(8) yes . .
C(63) C(64) 1.541(10) yes . .
C(63) C(65) 1.529(10) yes . .
C(63) C(66) 1.532(10) yes . .
C(67) C(68) 1.509(13) yes . .
C(68) C(69) 1.398(13) yes . .
C(68) C(73) 1.396(11) yes . .
C(69) C(70) 1.434(15) yes . .
C(70) C(71) 1.359(18) yes . .
C(71) C(72) 1.38(2) yes . .
C(72) C(73) 1.399(18) yes . .
C(74) C(75) 1.50(2) yes . .
C(75) C(75a) 1.29(2) yes . .
C(75) C(76) 1.41(2) yes . .
C(75) C(80) 1.42(2) yes . .
C(75a) C(76) 1.41(2) yes . .
C(75a) C(77) 1.42(3) yes . .
C(75a) C(78) 1.44(2) yes . .
C(75a) C(79) 1.51(2) yes . .
C(75a) C(80) 1.42(2) yes . .
C(76) C(77) 1.41(2) yes . .
C(77) C(78) 1.42(2) yes . .
C(78) C(79) 1.41(3) yes . .
C(79) C(80) 1.42(2) yes . .
C(3) H(1) 0.950 no . .
C(5) H(2) 0.950 no . .
C(7) H(3) 0.950 no . .
C(8) H(4) 0.990 no . .
C(8) H(5) 0.990 no . .
C(9) H(6) 0.990 no . .
C(9) H(7) 0.990 no . .
C(10) H(8) 0.990 no . .
C(10) H(9) 0.990 no . .
C(11) H(10) 0.950 no . .
C(15) H(11) 0.950 no . .
C(17) H(12) 0.950 no . .
C(19) H(13) 0.980 no . .
C(19) H(14) 0.980 no . .
C(19) H(15) 0.980 no . .
C(20) H(16) 0.980 no . .
C(20) H(17) 0.980 no . .
C(20) H(18) 0.980 no . .
C(21) H(19) 0.980 no . .
C(21) H(20) 0.980 no . .
C(21) H(21) 0.980 no . .
C(23) H(22) 0.980 no . .
C(23) H(23) 0.980 no . .
C(23) H(24) 0.980 no . .
C(24) H(25) 0.980 no . .
C(24) H(26) 0.980 no . .
C(24) H(27) 0.980 no . .
C(25) H(28) 0.980 no . .
C(25) H(29) 0.980 no . .
C(25) H(30) 0.980 no . .
C(27) H(31) 0.980 no . .
C(27) H(32) 0.980 no . .
C(27) H(33) 0.980 no . .
C(28) H(34) 0.980 no . .
C(28) H(35) 0.980 no . .
C(28) H(36) 0.980 no . .
C(29) H(37) 0.980 no . .
C(29) H(38) 0.980 no . .
C(29) H(39) 0.980 no . .
C(31) H(40) 0.980 no . .
C(31) H(41) 0.980 no . .
C(31) H(42) 0.980 no . .
C(32) H(43) 0.980 no . .
C(32) H(44) 0.980 no . .
C(32) H(45) 0.980 no . .
C(33) H(46) 0.980 no . .
C(33) H(47) 0.980 no . .
C(33) H(48) 0.980 no . .
C(36) H(49) 0.950 no . .
C(38) H(50) 0.950 no . .
C(40) H(51) 0.950 no . .
C(41) H(52) 0.990 no . .
C(41) H(53) 0.990 no . .
C(42) H(54) 0.990 no . .
C(42) H(55) 0.990 no . .
C(43) H(56) 0.990 no . .
C(43) H(57) 0.990 no . .
C(44) H(58) 0.950 no . .
C(48) H(59) 0.950 no . .
C(50) H(60) 0.950 no . .
C(52) H(61) 0.980 no . .
C(52) H(62) 0.980 no . .
C(52) H(63) 0.980 no . .
C(53) H(64) 0.980 no . .
C(53) H(65) 0.980 no . .
C(53) H(66) 0.980 no . .
C(54) H(67) 0.980 no . .
C(54) H(68) 0.980 no . .
C(54) H(69) 0.980 no . .
C(56) H(70) 0.980 no . .
C(56) H(71) 0.980 no . .
C(56) H(72) 0.980 no . .
C(57) H(73) 0.980 no . .
C(57) H(74) 0.980 no . .
C(57) H(75) 0.980 no . .
C(58) H(76) 0.980 no . .
C(58) H(77) 0.980 no . .
C(58) H(78) 0.980 no . .
C(60) H(79) 0.980 no . .
C(60) H(80) 0.980 no . .
C(60) H(81) 0.980 no . .
C(61) H(82) 0.980 no . .
C(61) H(83) 0.980 no . .
C(61) H(84) 0.980 no . .
C(62) H(85) 0.980 no . .
C(62) H(86) 0.980 no . .
C(62) H(87) 0.980 no . .
C(64) H(88) 0.980 no . .
C(64) H(89) 0.980 no . .
C(64) H(90) 0.980 no . .
C(65) H(91) 0.980 no . .
C(65) H(92) 0.980 no . .
C(65) H(93) 0.980 no . .
C(66) H(94) 0.980 no . .
C(66) H(95) 0.980 no . .
C(66) H(96) 0.980 no . .
C(67) H(97) 0.980 no . .
C(67) H(98) 0.980 no . .
C(67) H(99) 0.980 no . .
C(69) H(100) 0.950 no . .
C(70) H(101) 0.950 no . .
C(71) H(102) 0.950 no . .
C(72) H(103) 0.950 no . .
C(73) H(104) 0.950 no . .

loop_
_geom_torsion_atom_site_label_1
_geom_torsion_atom_site_label_2
_geom_torsion_atom_site_label_3
_geom_torsion_atom_site_label_4
_geom_torsion
_geom_torsion_publ_flag
_geom_torsion_site_symmetry_1
_geom_torsion_site_symmetry_2
_geom_torsion_site_symmetry_3
_geom_torsion_site_symmetry_4
O(1) Pt(1) O(3) C(13) 178.1(4) ? . . . .
O(3) Pt(1) O(1) C(1) 179.3(4) ? . . . .
O(1) Pt(1) N(1) C(7) 1.9(5) ? . . . .
O(1) Pt(1) N(1) C(8) 177.7(5) ? . . . .
N(1) Pt(1) O(1) C(1) 5.4(4) ? . . . .
O(1) Pt(1) N(3) C(10) 131.6(10) ? . . . .
O(1) Pt(1) N(3) C(11) -45.0(14) ? . . . .
N(3) Pt(1) O(1) C(1) -134.5(10) ? . . . .
O(3) Pt(1) N(1) C(7) -37.9(15) ? . . . .
O(3) Pt(1) N(1) C(8) 137.9(10) ? . . . .
N(1) Pt(1) O(3) C(13) -141.6(10) ? . . . .
O(3) Pt(1) N(3) C(10) 177.2(5) ? . . . .
O(3) Pt(1) N(3) C(11) 0.6(5) ? . . . .
N(3) Pt(1) O(3) C(13) 5.0(5) ? . . . .
N(1) Pt(1) N(3) C(10) -8.1(6) ? . . . .
N(1) Pt(1) N(3) C(11) 175.4(5) ? . . . .
N(3) Pt(1) N(1) C(7) 175.7(5) ? . . . .
N(3) Pt(1) N(1) C(8) -8.5(5) ? . . . .
O(4) Pt(2) O(5) C(34) 175.1(5) ? . . . .
O(5) Pt(2) O(4) C(46) -178.8(5) ? . . . .
O(4) Pt(2) N(2) C(40) 51.5(15) ? . . . .
O(4) Pt(2) N(2) C(41) -126.2(11) ? . . . .
N(2) Pt(2) O(4) C(46) 134.9(12) ? . . . .
O(4) Pt(2) N(4) C(43) -177.3(4) ? . . . .
O(4) Pt(2) N(4) C(44) -2.5(5) ? . . . .
N(4) Pt(2) O(4) C(46) -5.0(5) ? . . . .
O(5) Pt(2) N(2) C(40) 5.7(5) ? . . . .
O(5) Pt(2) N(2) C(41) -172.0(4) ? . . . .
N(2) Pt(2) O(5) C(34) -11.1(5) ? . . . .
O(5) Pt(2) N(4) C(43) -135.0(10) ? . . . .
O(5) Pt(2) N(4) C(44) 39.8(15) ? . . . .
N(4) Pt(2) O(5) C(34) 132.4(11) ? . . . .
N(2) Pt(2) N(4) C(43) 8.3(5) ? . . . .
N(2) Pt(2) N(4) C(44) -176.9(5) ? . . . .
N(4) Pt(2) N(2) C(40) -168.9(5) ? . . . .
N(4) Pt(2) N(2) C(41) 13.4(5) ? . . . .
Pt(1) O(1) C(1) C(2) 171.6(3) ? . . . .
Pt(1) O(1) C(1) C(6) -9.9(7) ? . . . .
Pt(1) O(3) C(13) C(12) -7.1(8) ? . . . .
Pt(1) O(3) C(13) C(14) 172.8(3) ? . . . .
Pt(2) O(4) C(46) C(45) 9.4(8) ? . . . .
Pt(2) O(4) C(46) C(47) -170.9(3) ? . . . .
Pt(2) O(5) C(34) C(35) -170.9(4) ? . . . .
Pt(2) O(5) C(34) C(39) 9.4(8) ? . . . .
Pt(1) N(1) C(7) C(6) -5.0(10) ? . . . .
Pt(1) N(1) C(8) C(9) 48.7(8) ? . . . .
C(7) N(1) C(8) C(9) -135.1(6) ? . . . .
C(8) N(1) C(7) C(6) 179.0(6) ? . . . .
Pt(2) N(2) C(40) C(39) 0.6(9) ? . . . .
Pt(2) N(2) C(41) C(42) 8.1(8) ? . . . .
C(40) N(2) C(41) C(42) -169.8(6) ? . . . .
C(41) N(2) C(40) C(39) 178.5(6) ? . . . .
Pt(1) N(3) C(10) C(9) -14.3(9) ? . . . .
Pt(1) N(3) C(11) C(12) -4.3(10) ? . . . .
C(10) N(3) C(11) C(12) 178.8(7) ? . . . .
C(11) N(3) C(10) C(9) 162.6(7) ? . . . .
Pt(2) N(4) C(43) C(42) -51.1(6) ? . . . .
Pt(2) N(4) C(44) C(45) 5.9(10) ? . . . .
C(43) N(4) C(44) C(45) -179.1(6) ? . . . .
C(44) N(4) C(43) C(42) 133.7(6) ? . . . .
O(1) C(1) C(2) C(3) 176.4(5) ? . . . .
O(1) C(1) C(2) C(18) -6.1(8) ? . . . .
O(1) C(1) C(6) C(5) -176.3(5) ? . . . .
O(1) C(1) C(6) C(7) 6.5(8) ? . . . .
C(2) C(1) C(6) C(5) 2.2(8) ? . . . .
C(2) C(1) C(6) C(7) -174.9(5) ? . . . .
C(6) C(1) C(2) C(3) -2.2(8) ? . . . .
C(6) C(1) C(2) C(18) 175.3(5) ? . . . .
C(1) C(2) C(3) C(4) 0.9(8) ? . . . .
C(1) C(2) C(18) C(19) -57.8(6) ? . . . .
C(1) C(2) C(18) C(20) 64.4(6) ? . . . .
C(1) C(2) C(18) C(21) -176.3(5) ? . . . .
C(3) C(2) C(18) C(19) 119.5(5) ? . . . .
C(3) C(2) C(18) C(20) -118.2(5) ? . . . .
C(3) C(2) C(18) C(21) 1.0(7) ? . . . .
C(18) C(2) C(3) C(4) -176.5(5) ? . . . .
C(2) C(3) C(4) C(5) 0.5(8) ? . . . .
C(2) C(3) C(4) C(22) 177.4(5) ? . . . .
C(3) C(4) C(5) C(6) -0.5(8) ? . . . .
C(3) C(4) C(22) C(23) 56.9(6) ? . . . .
C(3) C(4) C(22) C(24) -62.9(6) ? . . . .
C(3) C(4) C(22) C(25) 177.6(5) ? . . . .
C(5) C(4) C(22) C(23) -126.4(6) ? . . . .
C(5) C(4) C(22) C(24) 113.7(6) ? . . . .
C(5) C(4) C(22) C(25) -5.7(8) ? . . . .
C(22) C(4) C(5) C(6) -177.3(5) ? . . . .
C(4) C(5) C(6) C(1) -0.8(8) ? . . . .
C(4) C(5) C(6) C(7) 176.5(5) ? . . . .
C(1) C(6) C(7) N(1) 1.2(10) ? . . . .
C(5) C(6) C(7) N(1) -176.0(6) ? . . . .
N(1) C(8) C(9) C(10) -79.3(9) ? . . . .
C(8) C(9) C(10) N(3) 60.0(10) ? . . . .
N(3) C(11) C(12) C(13) 3.3(11) ? . . . .
N(3) C(11) C(12) C(17) -176.5(6) ? . . . .
C(11) C(12) C(13) O(3) 2.8(9) ? . . . .
C(11) C(12) C(13) C(14) -177.1(5) ? . . . .
C(11) C(12) C(17) C(16) 178.7(5) ? . . . .
C(13) C(12) C(17) C(16) -1.1(9) ? . . . .
C(17) C(12) C(13) O(3) -177.4(5) ? . . . .
C(17) C(12) C(13) C(14) 2.7(8) ? . . . .
O(3) C(13) C(14) C(15) 177.6(5) ? . . . .
O(3) C(13) C(14) C(26) -2.2(8) ? . . . .
C(12) C(13) C(14) C(15) -2.5(8) ? . . . .
C(12) C(13) C(14) C(26) 177.7(5) ? . . . .
C(13) C(14) C(15) C(16) 0.9(9) ? . . . .
C(13) C(14) C(26) C(27) 61.9(6) ? . . . .
C(13) C(14) C(26) C(28) -60.6(6) ? . . . .
C(13) C(14) C(26) C(29) -179.3(5) ? . . . .
C(15) C(14) C(26) C(27) -118.0(5) ? . . . .
C(15) C(14) C(26) C(28) 119.6(5) ? . . . .
C(15) C(14) C(26) C(29) 0.9(8) ? . . . .
C(26) C(14) C(15) C(16) -179.3(5) ? . . . .
C(14) C(15) C(16) C(17) 0.7(9) ? . . . .
C(14) C(15) C(16) C(30) -177.5(5) ? . . . .
C(15) C(16) C(17) C(12) -0.6(8) ? . . . .
C(15) C(16) C(30) C(31) 62.9(8) ? . . . .
C(15) C(16) C(30) C(32) -174.8(6) ? . . . .
C(15) C(16) C(30) C(33) -53.6(8) ? . . . .
C(17) C(16) C(30) C(31) -115.2(7) ? . . . .
C(17) C(16) C(30) C(32) 7.1(9) ? . . . .
C(17) C(16) C(30) C(33) 128.4(6) ? . . . .
C(30) C(16) C(17) C(12) 177.5(5) ? . . . .
O(5) C(34) C(35) C(36) -179.4(5) ? . . . .
O(5) C(34) C(35) C(51) 0.1(6) ? . . . .
O(5) C(34) C(39) C(38) 178.2(5) ? . . . .
O(5) C(34) C(39) C(40) 0.4(8) ? . . . .
C(35) C(34) C(39) C(38) -1.5(9) ? . . . .
C(35) C(34) C(39) C(40) -179.3(5) ? . . . .
C(39) C(34) C(35) C(36) 0.3(7) ? . . . .
C(39) C(34) C(35) C(51) 179.8(4) ? . . . .
C(34) C(35) C(36) C(37) 0.7(9) ? . . . .
C(34) C(35) C(51) C(52) -58.3(7) ? . . . .
C(34) C(35) C(51) C(53) -176.2(5) ? . . . .
C(34) C(35) C(51) C(54) 63.9(7) ? . . . .
C(36) C(35) C(51) C(52) 121.2(6) ? . . . .
C(36) C(35) C(51) C(53) 3.3(8) ? . . . .
C(36) C(35) C(51) C(54) -116.5(6) ? . . . .
C(51) C(35) C(36) C(37) -178.9(6) ? . . . .
C(35) C(36) C(37) C(38) -0.3(8) ? . . . .
C(35) C(36) C(37) C(55) 178.2(6) ? . . . .
C(36) C(37) C(38) C(39) -1.0(9) ? . . . .
C(36) C(37) C(55) C(56) -179.4(7) ? . . . .
C(36) C(37) C(55) C(57) -60.8(8) ? . . . .
C(36) C(37) C(55) C(58) 56.9(9) ? . . . .
C(38) C(37) C(55) C(56) -0.9(10) ? . . . .
C(38) C(37) C(55) C(57) 117.7(7) ? . . . .
C(38) C(37) C(55) C(58) -124.5(8) ? . . . .
C(55) C(37) C(38) C(39) -179.5(6) ? . . . .
C(37) C(38) C(39) C(34) 1.9(9) ? . . . .
C(37) C(38) C(39) C(40) 179.9(4) ? . . . .
C(34) C(39) C(40) N(2) -5.7(10) ? . . . .
C(38) C(39) C(40) N(2) 176.4(6) ? . . . .
N(2) C(41) C(42) C(43) -56.4(8) ? . . . .
C(41) C(42) C(43) N(4) 80.2(7) ? . . . .
N(4) C(44) C(45) C(46) -2.0(11) ? . . . .
N(4) C(44) C(45) C(50) 177.4(6) ? . . . .
C(44) C(45) C(46) O(4) -6.0(9) ? . . . .
C(44) C(45) C(46) C(47) 174.3(5) ? . . . .
C(44) C(45) C(50) C(49) -178.2(6) ? . . . .
C(46) C(45) C(50) C(49) 1.2(10) ? . . . .
C(50) C(45) C(46) O(4) 174.6(5) ? . . . .
C(50) C(45) C(46) C(47) -5.1(9) ? . . . .
O(4) C(46) C(47) C(48) -173.9(5) ? . . . .
O(4) C(46) C(47) C(59) 6.4(8) ? . . . .
C(45) C(46) C(47) C(48) 5.7(8) ? . . . .
C(45) C(46) C(47) C(59) -173.9(5) ? . . . .
C(46) C(47) C(48) C(49) -2.8(9) ? . . . .
C(46) C(47) C(59) C(60) 55.4(7) ? . . . .
C(46) C(47) C(59) C(61) -66.3(6) ? . . . .
C(46) C(47) C(59) C(62) 173.7(5) ? . . . .
C(48) C(47) C(59) C(60) -124.2(5) ? . . . .
C(48) C(47) C(59) C(61) 114.1(6) ? . . . .
C(48) C(47) C(59) C(62) -5.9(8) ? . . . .
C(59) C(47) C(48) C(49) 176.8(5) ? . . . .
C(47) C(48) C(49) C(50) -1.1(10) ? . . . .
C(47) C(48) C(49) C(63) 177.2(6) ? . . . .
C(48) C(49) C(50) C(45) 1.9(10) ? . . . .
C(48) C(49) C(63) C(64) 49.9(8) ? . . . .
C(48) C(49) C(63) C(65) -70.6(8) ? . . . .
C(48) C(49) C(63) C(66) 170.6(6) ? . . . .
C(50) C(49) C(63) C(64) -132.0(6) ? . . . .
C(50) C(49) C(63) C(65) 107.5(7) ? . . . .
C(50) C(49) C(63) C(66) -11.3(9) ? . . . .
C(63) C(49) C(50) C(45) -176.3(6) ? . . . .
C(67) C(68) C(69) C(70) 174.0(10) ? . . . .
C(67) C(68) C(73) C(72) -179.3(9) ? . . . .
C(69) C(68) C(73) C(72) 0.7(14) ? . . . .
C(73) C(68) C(69) C(70) -6.0(16) ? . . . .
C(68) C(69) C(70) C(71) 10.9(18) ? . . . .
C(69) C(70) C(71) C(72) -12(2) ? . . . .
C(70) C(71) C(72) C(73) 7(2) ? . . . .
C(71) C(72) C(73) C(68) -1.0(17) ? . . . .
C(75) C(74) C(77a) C(76) 0.5(17) ? . . . .
C(77a) C(74) C(75) C(75a) -1(19) ? . . . .
C(77a) C(74) C(75) C(76) -0.5(14) ? . . . .
C(77a) C(74) C(75) C(79a) -179(2) ? . . . .
C(77a) C(74) C(75) C(80) 179.6(16) ? . . . .
C(75) C(74) C(79a) C(80) 2(2) ? . . . .
C(79a) C(74) C(75) C(75a) 178(17) ? . . . .
C(79a) C(74) C(75) C(76) 178(2) ? . . . .
C(79a) C(74) C(75) C(77a) 179(2) ? . . . .
C(79a) C(74) C(75) C(80) -1.5(19) ? . . . .
C(77a) C(74) C(79a) C(75) 1(2) ? . . . .
C(77a) C(74) C(79a) C(80) 3(3) ? . . . .
C(79a) C(74) C(77a) C(75) -1.0(18) ? . . . .
C(79a) C(74) C(77a) C(76) -0(2) ? . . . .
C(74) C(75) C(75a) C(76) 0(20) ? . . . .
C(74) C(75) C(75a) C(77) -2(18) ? . . . .
C(74) C(75) C(75a) C(78) -177(42) ? . . . .
C(74) C(75) C(75a) C(79) -180(19) ? . . . .
C(74) C(75) C(75a) C(80) -180(20) ? . . . .
C(74) C(75) C(76) C(75a) -180.0(18) ? . . . .
C(74) C(75) C(76) C(77) -177.6(15) ? . . . .
C(74) C(75) C(76) C(77a) 0.5(15) ? . . . .
C(74) C(75) C(77a) C(76) -179.5(16) ? . . . .
C(74) C(75) C(79a) C(80) -178.5(18) ? . . . .
C(74) C(75) C(80) C(75a) 180.0(19) ? . . . .
C(74) C(75) C(80) C(79) 180.0(15) ? . . . .
C(74) C(75) C(80) C(79a) 1.5(19) ? . . . .
C(75a) C(75) C(76) C(77) 2.4(16) ? . . . .
C(75a) C(75) C(76) C(77a) -179.6(15) ? . . . .
C(76) C(75) C(75a) C(77) -2.6(18) ? . . . .
C(76) C(75) C(75a) C(78) -178(55) ? . . . .
C(76) C(75) C(75a) C(79) 180(2) ? . . . .
C(76) C(75) C(75a) C(80) -180.0(14) ? . . . .
C(75a) C(75) C(77a) C(74) 179.9(17) ? . . . .
C(75a) C(75) C(77a) C(76) 0.4(15) ? . . . .
C(77a) C(75) C(75a) C(76) -0.4(14) ? . . . .
C(77a) C(75) C(75a) C(77) -3(2) ? . . . .
C(77a) C(75) C(75a) C(78) -178(55) ? . . . .
C(77a) C(75) C(75a) C(79) 179.6(14) ? . . . .
C(77a) C(75) C(75a) C(80) 179.6(15) ? . . . .
C(75a) C(75) C(79a) C(74) -179.8(17) ? . . . .
C(75a) C(75) C(79a) C(80) 2(2) ? . . . .
C(79a) C(75) C(75a) C(76) 178(2) ? . . . .
C(79a) C(75) C(75a) C(77) 176(2) ? . . . .
C(79a) C(75) C(75a) C(78) 1(60) ? . . . .
C(79a) C(75) C(75a) C(79) -2(3) ? . . . .
C(79a) C(75) C(75a) C(80) -2(2) ? . . . .
C(75a) C(75) C(80) C(79) 0.0(17) ? . . . .
C(75a) C(75) C(80) C(79a) -178(2) ? . . . .
C(80) C(75) C(75a) C(76) 180.0(14) ? . . . .
C(80) C(75) C(75a) C(77) 177(2) ? . . . .
C(80) C(75) C(75a) C(78) 2(55) ? . . . .
C(80) C(75) C(75a) C(79) -0.0(16) ? . . . .
C(76) C(75) C(77a) C(74) 179.5(16) ? . . . .
C(77a) C(75) C(76) C(75a) 179.6(15) ? . . . .
C(77a) C(75) C(76) C(77) -178(2) ? . . . .
C(76) C(75) C(79a) C(74) -13(16) ? . . . .
C(76) C(75) C(79a) C(80) 169(15) ? . . . .
C(79a) C(75) C(76) C(75a) -168(16) ? . . . .
C(79a) C(75) C(76) C(77) -166(15) ? . . . .
C(79a) C(75) C(76) C(77a) 12(16) ? . . . .
C(76) C(75) C(80) C(75a) 0.0(16) ? . . . .
C(76) C(75) C(80) C(79) 0(2) ? . . . .
C(76) C(75) C(80) C(79a) -178(2) ? . . . .
C(80) C(75) C(76) C(75a) -0.0(16) ? . . . .
C(80) C(75) C(76) C(77) 2(2) ? . . . .
C(80) C(75) C(76) C(77a) -179.6(17) ? . . . .
C(77a) C(75) C(79a) C(74) -1(2) ? . . . .
C(77a) C(75) C(79a) C(80) -179.6(15) ? . . . .
C(79a) C(75) C(77a) C(74) 1(2) ? . . . .
C(79a) C(75) C(77a) C(76) -178(2) ? . . . .
C(77a) C(75) C(80) C(75a) -160(120) ? . . . .
C(77a) C(75) C(80) C(79) -160(120) ? . . . .
C(77a) C(75) C(80) C(79a) 21(120) ? . . . .
C(80) C(75) C(77a) C(74) -20(120) ? . . . .
C(80) C(75) C(77a) C(76) 160(120) ? . . . .
C(79a) C(75) C(80) C(75a) 178(2) ? . . . .
C(79a) C(75) C(80) C(79) 178(2) ? . . . .
C(80) C(75) C(79a) C(74) 178.5(18) ? . . . .
C(75) C(75a) C(76) C(77) -177.5(17) ? . . . .
C(75) C(75a) C(76) C(77a) 0.4(15) ? . . . .
C(75) C(75a) C(77) C(76) 2.6(18) ? . . . .
C(75) C(75a) C(77) C(78) -179.8(18) ? . . . .
C(75) C(75a) C(78) C(77) 175(51) ? . . . .
C(75) C(75a) C(78) C(79) -2(55) ? . . . .
C(75) C(75a) C(79) C(78) 180(2) ? . . . .
C(75) C(75a) C(79) C(80) 0.0(17) ? . . . .
C(75) C(75a) C(80) C(79) -180.0(16) ? . . . .
C(75) C(75a) C(80) C(79a) 1.4(17) ? . . . .
C(76) C(75a) C(77) C(78) 177.6(17) ? . . . .
C(77) C(75a) C(76) C(75) 177.5(17) ? . . . .
C(77) C(75a) C(76) C(77a) 178(2) ? . . . .
C(76) C(75a) C(78) C(77) -2.4(17) ? . . . .
C(76) C(75a) C(78) C(79) 180(2) ? . . . .
C(78) C(75a) C(76) C(75) 180(2) ? . . . .
C(78) C(75a) C(76) C(77) 2.4(16) ? . . . .
C(78) C(75a) C(76) C(77a) -179.6(14) ? . . . .
C(76) C(75a) C(79) C(78) -0(33) ? . . . .
C(76) C(75a) C(79) C(80) 180(34) ? . . . .
C(79) C(75a) C(76) C(75) -180(34) ? . . . .
C(79) C(75a) C(76) C(77) 3(28) ? . . . .
C(79) C(75a) C(76) C(77a) -180(32) ? . . . .
C(76) C(75a) C(80) C(75) -0.0(16) ? . . . .
C(76) C(75a) C(80) C(79a) 1(2) ? . . . .
C(80) C(75a) C(76) C(75) 0.0(16) ? . . . .
C(80) C(75a) C(76) C(77) -177(2) ? . . . .
C(80) C(75a) C(76) C(77a) 0(2) ? . . . .
C(77) C(75a) C(78) C(79) -177.6(18) ? . . . .
C(78) C(75a) C(77) C(76) -177.6(17) ? . . . .
C(77) C(75a) C(79) C(78) 2.3(17) ? . . . .
C(77) C(75a) C(79) C(80) -178(2) ? . . . .
C(79) C(75a) C(77) C(76) -179.8(17) ? . . . .
C(79) C(75a) C(77) C(78) -2.3(17) ? . . . .
C(77) C(75a) C(80) C(75) -158(19) ? . . . .
C(77) C(75a) C(80) C(79) 22(18) ? . . . .
C(77) C(75a) C(80) C(79a) -157(18) ? . . . .
C(80) C(75a) C(77) C(76) 160(19) ? . . . .
C(80) C(75a) C(77) C(78) -23(18) ? . . . .
C(78) C(75a) C(79) C(80) -179.9(14) ? . . . .
C(79) C(75a) C(78) C(77) 177.6(18) ? . . . .
C(78) C(75a) C(80) C(75) -179.9(19) ? . . . .
C(78) C(75a) C(80) C(79) 0.1(13) ? . . . .
C(78) C(75a) C(80) C(79a) -178.6(18) ? . . . .
C(80) C(75a) C(78) C(77) 177(2) ? . . . .
C(80) C(75a) C(78) C(79) -0.1(13) ? . . . .
C(79) C(75a) C(80) C(75) 180.0(16) ? . . . .
C(79) C(75a) C(80) C(79a) -179(2) ? . . . .
C(80) C(75a) C(79) C(78) 179.9(14) ? . . . .
C(75) C(76) C(77) C(75a) -2.3(15) ? . . . .
C(75) C(76) C(77) C(78) -5(2) ? . . . .
C(75) C(76) C(77a) C(74) -0.5(17) ? . . . .
C(75a) C(76) C(77) C(78) -2.5(17) ? . . . .
C(75a) C(76) C(77a) C(74) -1(2) ? . . . .
C(75a) C(76) C(77a) C(75) -0.4(14) ? . . . .
C(77) C(76) C(77a) C(74) 70(63) ? . . . .
C(77) C(76) C(77a) C(75) 70(62) ? . . . .
C(77a) C(76) C(77) C(75a) -72(62) ? . . . .
C(77a) C(76) C(77) C(78) -74(62) ? . . . .
C(75a) C(77) C(78) C(79) 2.6(19) ? . . . .
C(76) C(77) C(78) C(75a) 2.4(17) ? . . . .
C(76) C(77) C(78) C(79) 5(2) ? . . . .
C(75a) C(78) C(79) C(80) 0.1(13) ? . . . .
C(77) C(78) C(79) C(75a) -2.5(18) ? . . . .
C(77) C(78) C(79) C(80) -2(2) ? . . . .
C(75a) C(79) C(80) C(75) -0.0(15) ? . . . .
C(75a) C(79) C(80) C(79a) 10(14) ? . . . .
C(78) C(79) C(80) C(75) -0(2) ? . . . .
C(78) C(79) C(80) C(75a) -0.1(14) ? . . . .
C(78) C(79) C(80) C(79a) 9(15) ? . . . .
C(74) C(79a) C(80) C(75) -2(2) ? . . . .
C(74) C(79a) C(80) C(75a) -3(3) ? . . . .
C(74) C(79a) C(80) C(79) -12(16) ? . . . .
C(75) C(79a) C(80) C(75a) -1.3(17) ? . . . .
C(75) C(79a) C(80) C(79) -10(14) ? . . . .
